data_1549398
loop_
_publ_author_name
'Luu, Quang H.'
'Lewis, Kyle G.'
'Banerjee, Anik'
'Bhuvanesh, Nattamai'
'Gladysz, John A.'

_publ_section_title
;
 The robust, readily available cobalt(iii) trication
 [Co(NH<sub>2</sub>CHPhCHPhNH<sub>2</sub>)<sub>3</sub>]<sup>3+</sup> is a
 progenitor of broadly applicable chirality and prochirality sensing
 agents.
;
_journal_issue 22
_journal_name_full 'Chemical science'
_journal_page_first 5087
_journal_page_last 5099
_journal_paper_doi 10.1039/c8sc01510d
_journal_volume 9
_journal_year 2018
_chemical_absolute_configuration ad
_chemical_formula_moiety '3(I), C42 H48 Co N6, 6(C2 H6 O S)'
_chemical_formula_sum 'C54 H84 Co I3 N6 O6 S6'
_chemical_formula_weight 1545.26
_space_group_crystal_system monoclinic
_space_group_IT_number 4
_space_group_name_Hall 'P 2yb'
_space_group_name_H-M_alt 'P 1 21 1'
_symmetry_space_group_name_Hall 'P 2yb'
_symmetry_space_group_name_H-M 'P 1 21 1'
_atom_sites_solution_hydrogens mixed
_atom_sites_solution_primary direct
_audit_creation_date 2018-01-03
_audit_creation_method
;
Olex2 1.2-beta
(compiled 2017.03.28 svn.r3405 for OlexSys, GUI svn.r5335)
;
_audit_update_record
;
2018-01-07 deposited with the CCDC.
2018-05-11 downloaded from the CCDC.
;
_cell_angle_alpha 90
_cell_angle_beta 110.977(2)
_cell_angle_gamma 90
_cell_formula_units_Z 4
_cell_length_a 23.057(2)
_cell_length_b 13.6098(12)
_cell_length_c 23.378(2)
_cell_measurement_reflns_used 9164
_cell_measurement_temperature 110.0
_cell_measurement_theta_max 24.755
_cell_measurement_theta_min 2.329
_cell_volume 6849.8(10)
_computing_cell_refinement 'SAINT v8.37A (Bruker, 2015)'
_computing_data_reduction 'SAINT v8.37A (Bruker, 2015)'
_computing_molecular_graphics 'Olex2 (Dolomanov et al., 2009)'
_computing_publication_material 'Olex2 (Dolomanov et al., 2009)'
_computing_structure_refinement 'ShelXL (Sheldrick, 2015)'
_computing_structure_solution 'ShelXT (Sheldrick, 2015)'
_diffrn_ambient_temperature 110.0
_diffrn_detector 'Bruker APEX2 area detector'
_diffrn_detector_area_resol_mean 7.9
_diffrn_detector_type 'CCD area detector'
_diffrn_measured_fraction_theta_full 0.988
_diffrn_measured_fraction_theta_max 0.988
_diffrn_measurement_device 'three-circle diffractometer'
_diffrn_measurement_device_type 'Bruker PHOTON'
_diffrn_measurement_method '\f and \w scans'
_diffrn_radiation_monochromator 'mirror optics'
_diffrn_radiation_probe x-ray
_diffrn_radiation_type MoK\a
_diffrn_radiation_wavelength 0.71073
_diffrn_reflns_av_R_equivalents 0.0476
_diffrn_reflns_av_unetI/netI 0.0643
_diffrn_reflns_Laue_measured_fraction_full 0.988
_diffrn_reflns_Laue_measured_fraction_max 0.988
_diffrn_reflns_limit_h_max 26
_diffrn_reflns_limit_h_min -27
_diffrn_reflns_limit_k_max 15
_diffrn_reflns_limit_k_min -16
_diffrn_reflns_limit_l_max 27
_diffrn_reflns_limit_l_min -27
_diffrn_reflns_number 72270
_diffrn_reflns_point_group_measured_fraction_full 0.988
_diffrn_reflns_point_group_measured_fraction_max 0.988
_diffrn_reflns_theta_full 24.763
_diffrn_reflns_theta_max 24.763
_diffrn_reflns_theta_min 2.314
_diffrn_source 'microfocus sealed X-ray tube'
_diffrn_source_type 'Incoatec I\ms'
_diffrn_standards_number 0
_exptl_absorpt_coefficient_mu 1.832
_exptl_absorpt_correction_T_max 0.4283
_exptl_absorpt_correction_T_min 0.3391
_exptl_absorpt_correction_type multi-scan
_exptl_absorpt_process_details
'SADABS-2016/2 (Bruker,2016/2) was used for absorption correction. wR2(int) was 0.1310 before and 0.0732 after correction. The Ratio of minimum to maximum transmission is 0.7917. The \l/2 correction factor is Not present.'
_exptl_crystal_colour yellow
_exptl_crystal_colour_primary yellow
_exptl_crystal_density_diffrn 1.498
_exptl_crystal_description block
_exptl_crystal_F_000 3120
_exptl_crystal_size_max 0.257
_exptl_crystal_size_mid 0.098
_exptl_crystal_size_min 0.081
_refine_diff_density_max 3.244
_refine_diff_density_min -1.544
_refine_diff_density_rms 0.200
_refine_ls_abs_structure_details
;
 Refined as an inversion twin.
;
_refine_ls_abs_structure_Flack 0.07(3)
_refine_ls_extinction_method none
_refine_ls_goodness_of_fit_ref 1.221
_refine_ls_hydrogen_treatment constr
_refine_ls_matrix_type full
_refine_ls_number_parameters 1441
_refine_ls_number_reflns 22606
_refine_ls_number_restraints 2893
_refine_ls_restrained_S_all 1.205
_refine_ls_R_factor_all 0.0985
_refine_ls_R_factor_gt 0.0813
_refine_ls_shift/su_max 0.001
_refine_ls_shift/su_mean 0.000
_refine_ls_structure_factor_coef Fsqd
_refine_ls_weighting_details 'w=1/[\s^2^(Fo^2^)+92.9633P] where P=(Fo^2^+2Fc^2^)/3'
_refine_ls_weighting_scheme calc
_refine_ls_wR_factor_gt 0.1382
_refine_ls_wR_factor_ref 0.1497
_reflns_Friedel_coverage 0.912
_reflns_Friedel_fraction_full 0.989
_reflns_Friedel_fraction_max 0.989
_reflns_number_gt 19012
_reflns_number_total 22606
_reflns_threshold_expression 'I > 2\s(I)'
_cod_data_source_file c8sc01510d2.cif
_cod_data_source_block ql141_1
_cod_depositor_comments 'Adding full bibliography for 1549398.cif.'
_cod_database_code 1549398
_shelx_shelxl_version_number 2017/1
_shelx_space_group_comment
;
The symmetry employed for this shelxl refinement is uniquely defined
by the following loop, which should always be used as a source of
symmetry information in preference to the above space-group names.
They are only intended as comments.
;
_shelx_estimated_absorpt_t_max 0.866
_shelx_estimated_absorpt_t_min 0.650
_olex2_refinement_description
;
1. Twinned data refinement
 Scales: 0.93(3)
 0.07(3)
2. Fixed Uiso
 At 1.2 times of:
  All C(H) groups, All N(H,H) groups
 At 1.5 times of:
  All C(H,H,H) groups
3. Shared sites
{C1T, C6A}
{C2E, C2C}
4. Uiso/Uaniso restraints and constraints
Co1D \\sim N1D \\sim N2D \\sim N3D \\sim N4D \\sim N5D \\sim N6D \\sim C1D
\\sim C11D \\sim C21D \\sim C2D \\sim C12D \\sim C3D \\sim C13D \\sim C4D \\sim
C14D \\sim C5D \\sim C15D \\sim C6D \\sim C16D \\sim C7D \\sim C17D \\sim C8D
\\sim C18D \\sim C9D \\sim C19D \\sim C10D \\sim C20D \\sim C22D \\sim C23D
\\sim C24D \\sim C25D \\sim C26D \\sim C27D \\sim C28D \\sim C29D \\sim C30D
\\sim C31D \\sim C32D \\sim C33D \\sim C34D \\sim C35D \\sim C36D \\sim C37D
\\sim C38D \\sim C39D \\sim C40D \\sim C41D \\sim C42D \\sim Co1 \\sim N1B
\\sim N2B \\sim N3B \\sim N4B \\sim N5B \\sim N6B \\sim C1B \\sim C2B \\sim C3B
\\sim C4B \\sim C5B \\sim C6B \\sim C7B \\sim C8B \\sim C9B \\sim C1 \\sim C2
\\sim C3 \\sim C4 \\sim C5 \\sim C6 \\sim C7 \\sim C8 \\sim C9 \\sim C10 \\sim
C11 \\sim C12 \\sim C13 \\sim C14 \\sim C15 \\sim C16 \\sim C17 \\sim C18 \\sim
C19 \\sim C1A \\sim C1C \\sim C0AA \\sim C1E \\sim C1F \\sim C1G \\sim C1H
\\sim C1I \\sim C1J \\sim C1K \\sim C1L \\sim C1M \\sim C1N \\sim C1O: within
2A with sigma of 0.01 and sigma for terminal atoms of 0.02
C1Q \\sim S2 \\sim C1Y \\sim S6 \\sim O2 \\sim O6 \\sim C1R \\sim C1Z \\sim C1S
\\sim C20 \\sim S3 \\sim S7 \\sim O3 \\sim O7 \\sim C1T \\sim C21 \\sim C1U
\\sim C22 \\sim S4 \\sim S8 \\sim O4 \\sim O9 \\sim C1V \\sim C23 \\sim C1W
\\sim C24 \\sim S5 \\sim O5 \\sim S9 \\sim C1X \\sim O8 \\sim S1 \\sim O1 \\sim
C1P \\sim C1AA \\sim C29 \\sim O11 \\sim C2A \\sim S12 \\sim O12 \\sim C2C
\\sim C25 \\sim C26 \\sim S10 \\sim O10 \\sim C27 \\sim C28 \\sim S11: within
2A with sigma of 0.005 and sigma for terminal atoms of 0.01
O12 \\sim S12 \\sim C2C \\sim C1AA \\sim O12A \\sim S12A \\sim C2CA \\sim C2E:
within 2A with sigma of 0.02 and sigma for terminal atoms of 0.04
Uanis(O5) = Uanis(O5A)
Uanis(C1Y) = Uanis(C9A)
Uanis(C1X) = Uanis(C10A)
Uanis(S5A) = Uanis(S5)
Uanis(O12) = Uanis(O12A)
Uanis(C2E) = Uanis(C2C)
Uanis(O2A) = Uanis(O2)
Uanis(C1S) = Uanis(C3A)
Uanis(C4A) = Uanis(C1R)
Uanis(S2A) = Uanis(S2)
Uanis(S4A) = Uanis(S4)
Uanis(C7A) = Uanis(C1W)
Uanis(C8A) = Uanis(C1V)
Uanis(O4) = Uanis(O4A)
Uanis(O3) = Uanis(O3A)
Uanis(S3A) = Uanis(S3)
Uanis(C1T) = Uanis(C6A)
Uanis(C1U) = Uanis(C5A)
5. Rigid body (RIGU) restrains
 Co1D, N1D, N2D, N3D, N4D, N5D, N6D, C1D, C11D, C21D, C2D, C12D, C3D, C13D,
 C4D, C14D, C5D, C15D, C6D, C16D, C7D, C17D, C8D, C18D, C9D, C19D, C10D, C20D,
 C22D, C23D, C24D, C25D, C26D, C27D, C28D, C29D, C30D, C31D, C32D, C33D, C34D,
 C35D, C36D, C37D, C38D, C39D, C40D, C41D, C42D, Co1, N1B, N2B, N3B, N4B, N5B,
 N6B, C1B, C2B, C3B, C4B, C5B, C6B, C7B, C8B, C9B, C1, C2, C3, C4, C5, C6, C7,
 C8, C9, C10, C11, C12, C13, C14, C15, C16, C17, C18, C19, C1A, C1C, C0AA, C1E,
 C1F, C1G, C1H, C1I, C1J, C1K, C1L, C1M, C1N, C1O
 with sigma for 1-2 distances of 0.005 and sigma for 1-3 distances of 0.005
 C1Q, S2, C1Y, S6, O2, O6, C1R, C1Z, C1S, C20, S3, S7, O3, O7, C1T, C21, C1U,
 C22, S4, S8, O4, O9, C1V, C23, C1W, C24, S5, O5, S9, C1X, O8, S1, O1, C1P,
 C1AA, C29, O11, C2A, S12, O12, C2C, C25, C26, S10, O10, C27, C28, S11
 with sigma for 1-2 distances of 0.005 and sigma for 1-3 distances of 0.005
 O12, S12, C2C, C1AA, O12A, S12A, C2CA, C2E
 with sigma for 1-2 distances of 0.02 and sigma for 1-3 distances of 0.02
6. Same fragment restrains
{S1, O1, C1P, C1Q} sigma for 1-2: 0.005, 1-3: 0.04
as
{S2, O2, C1R, C1S}
{S1, O1, C1P, C1Q} sigma for 1-2: 0.005, 1-3: 0.04
as
{S3, O3, C1T, C1U}
{S1, O1, C1P, C1Q} sigma for 1-2: 0.005, 1-3: 0.04
as
{S4, O4, C1V, C1W}
{S1, O1, C1P, C1Q} sigma for 1-2: 0.005, 1-3: 0.04
as
{S5, O5, C1X, C1Y}
{S1, O1, C1P, C1Q} sigma for 1-2: 0.005, 1-3: 0.04
as
{S6, O6, C1Z, C20}
{S1, O1, C1P, C1Q} sigma for 1-2: 0.005, 1-3: 0.04
as
{S7, O7, C21, C22}
{S1, O1, C1P, C1Q} sigma for 1-2: 0.005, 1-3: 0.04
as
{S8, O9, C23, C24}
{S1, O1, C1P, C1Q} sigma for 1-2: 0.005, 1-3: 0.04
as
{S9, O8, C25, C26}
{S1, O1, C1P, C1Q} sigma for 1-2: 0.005, 1-3: 0.04
as
{S10, O10, C27, C28}
{S1, O1, C1P, C1Q} sigma for 1-2: 0.005, 1-3: 0.04
as
{S11, O11, C29, C2A}
{S1, O1, C1P, C1Q} sigma for 1-2: 0.005, 1-3: 0.04
as
{S12, O12, C2C, C1AA}
{S1, O1, C1P, C1Q} sigma for 1-2: 0.005, 1-3: 0.04
as
{S5A, O5A, C9A, C10A}
{S1, O1, C1P, C1Q} sigma for 1-2: 0.005, 1-3: 0.04
as
{S12A, O12A, C2CA, C2E}
{S1, O1, C1P, C1Q} sigma for 1-2: 0.005, 1-3: 0.04
as
{S2A, O2A, C3A, C4A}
{S1, O1, C1P, C1Q} sigma for 1-2: 0.005, 1-3: 0.04
as
{S4A, O4A, C7A, C8A}
{S1, O1, C1P, C1Q} sigma for 1-2: 0.005, 1-3: 0.04
as
{S3A, O3A, C5A, C6A}
7. Others
 Sof(S5A)=Sof(O5A)=Sof(C9A)=Sof(H9AA)=Sof(H9AB)=Sof(H9AC)=Sof(C10A)=Sof(H10A)=
 Sof(H10B)=Sof(H10C)=1-FVAR(1)
 Sof(S5)=Sof(O5)=Sof(C1X)=Sof(H1XA)=Sof(H1XB)=Sof(H1XC)=Sof(C1Y)=Sof(H1YA)=
 Sof(H1YB)=Sof(H1YC)=FVAR(1)
 Sof(S12A)=Sof(O12A)=Sof(C2CA)=Sof(H2CD)=Sof(H2CE)=Sof(H2CF)=Sof(C2E)=
 Sof(H2EA)=Sof(H2EB)=Sof(H2EC)=1-FVAR(2)
 Sof(S12)=Sof(O12)=Sof(C2C)=Sof(H2CA)=Sof(H2CB)=Sof(H2CC)=Sof(C1AA)=Sof(H1AA)=
 Sof(H1AB)=Sof(H1AC)=FVAR(2)
 Sof(S2A)=Sof(O2A)=Sof(C3A)=Sof(H3AA)=Sof(H3AB)=Sof(H3AC)=Sof(C4A)=Sof(H4AA)=
 Sof(H4AB)=Sof(H4AC)=1-FVAR(3)
 Sof(S2)=Sof(O2)=Sof(C1R)=Sof(H1RA)=Sof(H1RB)=Sof(H1RC)=Sof(C1S)=Sof(H1SA)=
 Sof(H1SB)=Sof(H1SC)=FVAR(3)
 Sof(S4A)=Sof(O4A)=Sof(C7A)=Sof(H7AA)=Sof(H7AB)=Sof(H7AC)=Sof(C8A)=Sof(H8AA)=
 Sof(H8AB)=Sof(H8AC)=1-FVAR(4)
 Sof(S4)=Sof(O4)=Sof(C1V)=Sof(H1VA)=Sof(H1VB)=Sof(H1VC)=Sof(C1W)=Sof(H1WA)=
 Sof(H1WB)=Sof(H1WC)=FVAR(4)
 Sof(S3A)=Sof(O3A)=Sof(C5A)=Sof(H5AA)=Sof(H5AB)=Sof(H5AC)=Sof(C6A)=Sof(H6AA)=
 Sof(H6AB)=Sof(H6AC)=1-FVAR(5)
 Sof(S3)=Sof(O3)=Sof(C1T)=Sof(H1TA)=Sof(H1TB)=Sof(H1TC)=Sof(C1U)=Sof(H1UA)=
 Sof(H1UB)=Sof(H1UC)=FVAR(5)
8.a Riding coordinates:
 C1P(H1PA,H1PB,H1PC), C1Q(H1QA,H1QB,H1QC), C1R(H1RA,H1RB,H1RC), C1S(H1SA,H1SB,
 H1SC), C1T(H1TA,H1TB,H1TC), C1U(H1UA,H1UB,H1UC), C1V(H1VA,H1VB,H1VC), C1W(H1WA,
 H1WB,H1WC), C1X(H1XA,H1XB,H1XC), C1Y(H1YA,H1YB,H1YC), C1Z(H1ZA,H1ZB,H1ZC),
 C20(H20A,H20B,H20C), C21(H21A,H21B,H21C), C22(H22A,H22B,H22C), C23(H23A,H23B,
 H23C), C24(H24A,H24B,H24C), C25(H25A,H25B,H25C), C26(H26A,H26B,H26C), C27(H27A,
 H27B,H27C), C28(H28A,H28B,H28C), C29(H29A,H29B,H29C), C2A(H2AA,H2AB,H2AC),
 C2C(H2CA,H2CB,H2CC), C1AA(H1AA,H1AB,H1AC), C9A(H9AA,H9AB,H9AC), C10A(H10A,H10B,
 H10C), C2CA(H2CD,H2CE,H2CF), C2E(H2EA,H2EB,H2EC), C3A(H3AA,H3AB,H3AC),
 C4A(H4AA,H4AB,H4AC), C7A(H7AA,H7AB,H7AC), C8A(H8AA,H8AB,H8AC), C5A(H5AA,H5AB,
 H5AC), C6A(H6AA,H6AB,H6AC)
8.b Ternary CH refined with riding coordinates:
 C1D(H1D), C15D(H15D), C8D(H8D), C22D(H22D), C29D(H29D), C36D(H36D), C1B(H1B),
 C8B(H8B), C6(H6), C13(H13), C1A(H1A), C1I(H1I)
8.c Secondary CH2 refined with riding coordinates:
 N1D(H1DA,H1DB), N2D(H2DA,H2DB), N3D(H3DA,H3DB), N4D(H4DA,H4DB), N5D(H5DA,
 H5DB), N6D(H6DA,H6DB), N1B(H1BA,H1BB), N2B(H2BA,H2BB), N3B(H3BA,H3BB),
 N4B(H4BA,H4BB), N5B(H5BA,H5BB), N6B(H6BA,H6BB)
8.d Aromatic/amide H refined with riding coordinates:
 C11D(H11D), C21D(H21D), C12D(H12D), C3D(H3D), C13D(H13D), C4D(H4D),
 C14D(H14D), C5D(H5D), C6D(H6D), C7D(H7D), C17D(H17D), C18D(H18D), C19D(H19D),
 C10D(H10D), C20D(H20D), C24D(H24D), C25D(H25D), C26D(H26D), C27D(H27D),
 C28D(H28D), C31D(H31D), C32D(H32D), C33D(H33D), C34D(H34D), C35D(H35D),
 C38D(H38D), C39D(H39D), C40D(H40D), C41D(H41D), C42D(H42D), C3B(H3B), C4B(H4B),
  C5B(H5B), C6B(H6B), C7B(H7B), C1(H1), C2(H2), C3(H3), C4(H4), C5(H5), C8(H8),
 C9(H9), C10(H10), C11(H11), C12(H12), C15(H15), C16(H16), C17(H17), C18(H18),
 C19(H19), C0AA(H0AA), C1E(H1E), C1F(H1F), C1G(H1G), C1H(H1H), C1K(H1K),
 C1L(H1L), C1M(H1M), C1N(H1N), C1O(H1O)
;
_olex2_submission_special_instructions 'No special instructions were received'

loop_
_space_group_symop_operation_xyz
'x, y, z'
'-x, y+1/2, -z'

loop_
_atom_site_label
_atom_site_type_symbol
_atom_site_fract_x
_atom_site_fract_y
_atom_site_fract_z
_atom_site_U_iso_or_equiv
_atom_site_adp_type
_atom_site_occupancy
_atom_site_site_symmetry_order
_atom_site_calc_flag
_atom_site_refinement_flags_posn
_atom_site_refinement_flags_adp
_atom_site_refinement_flags_occupancy
_atom_site_disorder_assembly
_atom_site_disorder_group
I1 I 0.67173(5) 0.70810(10) 1.03068(5) 0.0270(3) Uani 1 1 d . . . . .
I2 I 1.17923(6) 0.25259(10) 0.55808(5) 0.0274(3) Uani 1 1 d . . . . .
I3 I 0.81373(6) 1.25984(10) 0.93421(5) 0.0295(3) Uani 1 1 d . . . . .
I4 I 0.94732(6) 0.44801(11) 1.23299(6) 0.0334(3) Uani 1 1 d . . . . .
I5 I 0.69601(7) 1.21865(11) 0.56867(6) 0.0410(4) Uani 1 1 d . . . . .
I6 I 0.49709(6) 0.99382(12) 0.24688(6) 0.0414(3) Uani 1 1 d . . . . .
Co1D Co 0.74618(9) 0.98693(17) 0.98571(9) 0.0100(4) Uani 1 1 d . U . . .
N1D N 0.7754(6) 0.9260(9) 1.0670(5) 0.013(2) Uani 1 1 d . U . . .
H1DA H 0.755119 0.868157 1.065605 0.015 Uiso 1 1 calc R . . . .
H1DB H 0.816748 0.913215 1.078985 0.015 Uiso 1 1 calc R . . . .
N2D N 0.7515(6) 1.1124(10) 1.0315(6) 0.016(3) Uani 1 1 d . U . . .
H2DA H 0.773795 1.157272 1.019032 0.019 Uiso 1 1 calc R . . . .
H2DB H 0.712710 1.137062 1.023361 0.019 Uiso 1 1 calc R . . . .
N3D N 0.6586(5) 0.9641(10) 0.9767(5) 0.014(2) Uani 1 1 d . U . . .
H3DA H 0.653664 0.900491 0.986097 0.016 Uiso 1 1 calc R . . . .
H3DB H 0.648441 1.003531 1.003052 0.016 Uiso 1 1 calc R . . . .
N4D N 0.7099(6) 1.0518(9) 0.9057(5) 0.012(2) Uani 1 1 d . U . . .
H4DA H 0.730853 1.108499 0.906013 0.015 Uiso 1 1 calc R . . . .
H4DB H 0.714136 1.012010 0.876200 0.015 Uiso 1 1 calc R . . . .
N5D N 0.7505(6) 0.8583(9) 0.9505(6) 0.012(2) Uani 1 1 d . U . . .
H5DA H 0.732797 0.812316 0.967324 0.015 Uiso 1 1 calc R . . . .
H5DB H 0.729042 0.859690 0.909402 0.015 Uiso 1 1 calc R . . . .
N6D N 0.8306(5) 1.0051(9) 0.9840(5) 0.010(2) Uani 1 1 d . U . . .
H6DA H 0.833353 1.064612 0.967400 0.012 Uiso 1 1 calc R . . . .
H6DB H 0.859033 1.003332 1.022815 0.012 Uiso 1 1 calc R . . . .
C1D C 0.7633(7) 0.9944(12) 1.1120(7) 0.015(3) Uani 1 1 d . U . . .
H1D H 0.717477 0.995297 1.102913 0.018 Uiso 1 1 calc R . . . .
C11D C 0.7971(9) 1.3046(13) 1.2113(8) 0.028(3) Uani 1 1 d . U . . .
H11D H 0.827997 1.348925 1.235360 0.034 Uiso 1 1 calc R . . . .
C21D C 0.5246(8) 1.0767(15) 0.9192(8) 0.030(3) Uani 1 1 d . U . . .
H21D H 0.549160 1.134516 0.925967 0.036 Uiso 1 1 calc R . . . .
C2D C 0.7941(8) 0.9590(12) 1.1761(7) 0.019(3) Uani 1 1 d . U . . .
C12D C 0.7385(9) 1.3084(14) 1.2126(8) 0.031(3) Uani 1 1 d . U . . .
H12D H 0.729277 1.352432 1.239712 0.038 Uiso 1 1 calc R . . . .
C3D C 0.8587(8) 0.9657(12) 1.2056(7) 0.021(3) Uani 1 1 d . U . . .
H3D H 0.883177 0.997207 1.185792 0.025 Uiso 1 1 calc R . . . .
C13D C 0.6934(9) 1.2495(14) 1.1753(7) 0.031(3) Uani 1 1 d . U . . .
H13D H 0.652053 1.255827 1.174551 0.037 Uiso 1 1 calc R . . . .
C4D C 0.8869(8) 0.9262(12) 1.2639(7) 0.024(3) Uani 1 1 d . U . . .
H4D H 0.930492 0.932466 1.284436 0.028 Uiso 1 1 calc R . . . .
C14D C 0.7065(9) 1.1806(13) 1.1386(8) 0.027(3) Uani 1 1 d . U . . .
H14D H 0.675001 1.137334 1.114111 0.032 Uiso 1 1 calc R . . . .
C5D C 0.8513(8) 0.8776(12) 1.2920(7) 0.024(3) Uani 1 1 d . U . . .
H5D H 0.870899 0.851023 1.331898 0.028 Uiso 1 1 calc R . . . .
C15D C 0.6170(7) 0.9853(13) 0.9126(7) 0.019(3) Uani 1 1 d . U . . .
H15D H 0.620762 0.928565 0.887012 0.023 Uiso 1 1 calc R . . . .
C6D C 0.7888(9) 0.8674(13) 1.2633(7) 0.024(3) Uani 1 1 d . U . . .
H6D H 0.764856 0.832481 1.282254 0.029 Uiso 1 1 calc R . . . .
C16D C 0.5504(7) 0.9882(15) 0.9086(8) 0.029(3) Uani 1 1 d . U . . .
C7D C 0.7612(9) 0.9086(12) 1.2066(7) 0.021(3) Uani 1 1 d . U . . .
H7D H 0.717462 0.902554 1.187106 0.025 Uiso 1 1 calc R . . . .
C17D C 0.5147(8) 0.9063(16) 0.8981(8) 0.034(4) Uani 1 1 d . U . . .
H17D H 0.530223 0.845298 0.890006 0.040 Uiso 1 1 calc R . . . .
C8D C 0.7821(8) 1.0952(12) 1.0988(7) 0.016(3) Uani 1 1 d . U . . .
H8D H 0.828005 1.094712 1.108698 0.019 Uiso 1 1 calc R . . . .
C18D C 0.4531(9) 0.9133(18) 0.8994(9) 0.042(4) Uani 1 1 d . U . . .
H18D H 0.427835 0.856178 0.892671 0.051 Uiso 1 1 calc R . . . .
C9D C 0.7677(8) 1.1750(12) 1.1379(7) 0.020(3) Uani 1 1 d . U . . .
C19D C 0.4316(9) 0.9976(19) 0.9097(9) 0.042(4) Uani 1 1 d . U . . .
H19D H 0.390433 0.999710 0.909878 0.051 Uiso 1 1 calc R . . . .
C10D C 0.8114(8) 1.2354(12) 1.1744(7) 0.024(3) Uani 1 1 d . U . . .
H10D H 0.852744 1.230830 1.175078 0.028 Uiso 1 1 calc R . . . .
C20D C 0.4655(9) 1.0839(18) 0.9205(9) 0.041(4) Uani 1 1 d . U . . .
H20D H 0.449105 1.144411 0.928189 0.049 Uiso 1 1 calc R . . . .
C22D C 0.6427(8) 1.0745(13) 0.8907(7) 0.020(3) Uani 1 1 d . U . . .
H22D H 0.639827 1.131888 0.916339 0.024 Uiso 1 1 calc R . . . .
C23D C 0.6086(8) 1.1004(13) 0.8254(8) 0.026(3) Uani 1 1 d . U . . .
C24D C 0.5925(8) 1.1960(15) 0.8091(8) 0.033(4) Uani 1 1 d . U . . .
H24D H 0.602413 1.244456 0.840405 0.040 Uiso 1 1 calc R . . . .
C25D C 0.5624(9) 1.2250(17) 0.7489(9) 0.042(4) Uani 1 1 d . U . . .
H25D H 0.550735 1.291608 0.738930 0.051 Uiso 1 1 calc R . . . .
C26D C 0.5499(11) 1.1552(17) 0.7043(10) 0.050(4) Uani 1 1 d . U . . .
H26D H 0.530733 1.173630 0.662565 0.060 Uiso 1 1 calc R . . . .
C27D C 0.5640(11) 1.0634(18) 0.7184(10) 0.050(4) Uani 1 1 d . U . . .
H27D H 0.553185 1.015777 0.686580 0.061 Uiso 1 1 calc R . . . .
C28D C 0.5954(10) 1.0323(16) 0.7802(9) 0.044(4) Uani 1 1 d . U . . .
H28D H 0.606677 0.965443 0.789362 0.052 Uiso 1 1 calc R . . . .
C29D C 0.8439(7) 0.9247(10) 0.9464(7) 0.011(3) Uani 1 1 d . U . . .
H29D H 0.819488 0.939824 0.902494 0.013 Uiso 1 1 calc R . . . .
C30D C 0.9119(7) 0.9206(11) 0.9530(7) 0.013(3) Uani 1 1 d . U . . .
C31D C 0.9279(7) 0.9452(12) 0.9031(7) 0.016(3) Uani 1 1 d . U . . .
H31D H 0.896738 0.965758 0.865976 0.019 Uiso 1 1 calc R . . . .
C32D C 0.9871(7) 0.9401(12) 0.9070(7) 0.017(3) Uani 1 1 d . U . . .
H32D H 0.996945 0.955122 0.871899 0.020 Uiso 1 1 calc R . . . .
C33D C 1.0354(8) 0.9131(13) 0.9618(8) 0.024(3) Uani 1 1 d . U . . .
H33D H 1.077384 0.909676 0.964267 0.028 Uiso 1 1 calc R . . . .
C34D C 1.0187(8) 0.8919(13) 1.0116(8) 0.023(3) Uani 1 1 d . U . . .
H34D H 1.049955 0.876505 1.049938 0.028 Uiso 1 1 calc R . . . .
C35D C 0.9578(7) 0.8929(12) 1.0065(7) 0.016(3) Uani 1 1 d . U . . .
H35D H 0.947056 0.874055 1.040526 0.020 Uiso 1 1 calc R . . . .
C36D C 0.8164(7) 0.8318(11) 0.9625(7) 0.013(3) Uani 1 1 d . U . . .
H36D H 0.836737 0.821808 1.007721 0.015 Uiso 1 1 calc R . . . .
C37D C 0.8209(7) 0.7370(11) 0.9325(6) 0.014(3) Uani 1 1 d . U . . .
C38D C 0.8256(8) 0.7313(12) 0.8746(7) 0.022(3) Uani 1 1 d . U . . .
H38D H 0.828263 0.789960 0.853682 0.026 Uiso 1 1 calc R . . . .
C39D C 0.8266(9) 0.6414(13) 0.8475(8) 0.031(4) Uani 1 1 d . U . . .
H39D H 0.828735 0.638811 0.807687 0.038 Uiso 1 1 calc R . . . .
C40D C 0.8246(8) 0.5560(13) 0.8776(9) 0.029(3) Uani 1 1 d . U . . .
H40D H 0.826378 0.494792 0.858774 0.035 Uiso 1 1 calc R . . . .
C41D C 0.8198(8) 0.5570(13) 0.9362(8) 0.027(3) Uani 1 1 d . U . . .
H41D H 0.816953 0.497691 0.956395 0.032 Uiso 1 1 calc R . . . .
C42D C 0.8196(8) 0.6489(12) 0.9634(8) 0.020(3) Uani 1 1 d . U . . .
H42D H 0.818483 0.651558 1.003662 0.024 Uiso 1 1 calc R . . . .
Co1 Co 0.76504(9) 0.48685(17) 0.51101(9) 0.0120(4) Uani 1 1 d . U . . .
N1B N 0.8027(6) 0.4282(10) 0.5933(6) 0.016(3) Uani 1 1 d . U . . .
H1BA H 0.778589 0.377465 0.597151 0.019 Uiso 1 1 calc R . . . .
H1BB H 0.840831 0.403786 0.597937 0.019 Uiso 1 1 calc R . . . .
N2B N 0.7787(6) 0.6143(9) 0.5552(6) 0.014(2) Uani 1 1 d . U . . .
H2BA H 0.793833 0.659114 0.535345 0.017 Uiso 1 1 calc R . . . .
H2BB H 0.741955 0.637245 0.556180 0.017 Uiso 1 1 calc R . . . .
N3B N 0.6809(5) 0.4744(10) 0.5115(5) 0.015(2) Uani 1 1 d . U . . .
H3BA H 0.675198 0.412407 0.523174 0.018 Uiso 1 1 calc R . . . .
H3BB H 0.675707 0.517147 0.539219 0.018 Uiso 1 1 calc R . . . .
N4B N 0.7244(6) 0.5490(10) 0.4318(6) 0.012(2) Uani 1 1 d . U . . .
H4BA H 0.746913 0.602106 0.428275 0.015 Uiso 1 1 calc R . . . .
H4BB H 0.722388 0.505966 0.401392 0.015 Uiso 1 1 calc R . . . .
N5B N 0.7606(6) 0.3565(9) 0.4751(5) 0.011(2) Uani 1 1 d . U . . .
H5BA H 0.747420 0.312233 0.497052 0.013 Uiso 1 1 calc R . . . .
H5BB H 0.732759 0.356838 0.436014 0.013 Uiso 1 1 calc R . . . .
N6B N 0.8450(5) 0.4987(9) 0.4987(5) 0.012(2) Uani 1 1 d . U . . .
H6BA H 0.847470 0.558607 0.482498 0.014 Uiso 1 1 calc R . . . .
H6BB H 0.876764 0.493557 0.535421 0.014 Uiso 1 1 calc R . . . .
C1B C 0.8088(7) 0.5038(12) 0.6427(7) 0.016(3) Uani 1 1 d . U . . .
H1B H 0.767287 0.510496 0.646747 0.019 Uiso 1 1 calc R . . . .
C2B C 0.8550(7) 0.4699(11) 0.7047(7) 0.015(3) Uani 1 1 d . U . . .
C3B C 0.9181(8) 0.4846(13) 0.7230(7) 0.023(3) Uani 1 1 d . U . . .
H3B H 0.934121 0.520482 0.697086 0.028 Uiso 1 1 calc R . . . .
C4B C 0.9578(9) 0.4493(14) 0.7767(7) 0.029(3) Uani 1 1 d . U . . .
H4B H 1.001082 0.462566 0.789356 0.035 Uiso 1 1 calc R . . . .
C5B C 0.9344(9) 0.3937(14) 0.8127(8) 0.032(4) Uani 1 1 d . U . . .
H5B H 0.961962 0.370211 0.851117 0.038 Uiso 1 1 calc R . . . .
C6B C 0.8721(9) 0.3714(15) 0.7945(8) 0.032(4) Uani 1 1 d . U . . .
H6B H 0.856917 0.330325 0.818844 0.038 Uiso 1 1 calc R . . . .
C7B C 0.8323(9) 0.4102(13) 0.7401(8) 0.027(3) Uani 1 1 d . U . . .
H7B H 0.789169 0.396035 0.726751 0.032 Uiso 1 1 calc R . . . .
C8B C 0.8235(8) 0.6007(11) 0.6189(7) 0.016(3) Uani 1 1 d . U . . .
H8B H 0.865383 0.592996 0.615757 0.019 Uiso 1 1 calc R . . . .
C9B C 0.8280(8) 0.6878(13) 0.6604(7) 0.023(3) Uani 1 1 d . U . . .
C1 C 0.8796(8) 0.7475(14) 0.6789(8) 0.033(4) Uani 1 1 d . U . . .
H1 H 0.913518 0.734317 0.666055 0.039 Uiso 1 1 calc R . . . .
C2 C 0.8814(10) 0.8282(15) 0.7169(9) 0.044(4) Uani 1 1 d . U . . .
H2 H 0.916988 0.869386 0.730734 0.053 Uiso 1 1 calc R . . . .
C3 C 0.8327(11) 0.8468(15) 0.7334(9) 0.042(4) Uani 1 1 d . U . . .
H3 H 0.834333 0.900949 0.759630 0.050 Uiso 1 1 calc R . . . .
C4 C 0.7826(11) 0.7920(14) 0.7143(8) 0.039(4) Uani 1 1 d . U . . .
H4 H 0.748470 0.808502 0.726120 0.047 Uiso 1 1 calc R . . . .
C5 C 0.7781(9) 0.7109(14) 0.6773(7) 0.030(3) Uani 1 1 d . U . . .
H5 H 0.741500 0.671875 0.663932 0.036 Uiso 1 1 calc R . . . .
C6 C 0.6334(7) 0.4954(14) 0.4489(7) 0.020(3) Uani 1 1 d . U . . .
H6 H 0.630479 0.437224 0.421910 0.024 Uiso 1 1 calc R . . . .
C7 C 0.5701(8) 0.5144(14) 0.4529(8) 0.028(3) Uani 1 1 d . U . . .
C8 C 0.5259(8) 0.4399(17) 0.4367(8) 0.036(4) Uani 1 1 d . U . . .
H8 H 0.536346 0.378266 0.423904 0.043 Uiso 1 1 calc R . . . .
C9 C 0.4687(8) 0.4529(19) 0.4387(9) 0.045(4) Uani 1 1 d . U . . .
H9 H 0.439754 0.400156 0.428249 0.054 Uiso 1 1 calc R . . . .
C10 C 0.4525(9) 0.5391(19) 0.4553(10) 0.046(4) Uani 1 1 d . U . . .
H10 H 0.411603 0.548758 0.455020 0.056 Uiso 1 1 calc R . . . .
C11 C 0.4945(9) 0.6133(18) 0.4724(10) 0.049(4) Uani 1 1 d . U . . .
H11 H 0.483248 0.673525 0.486218 0.058 Uiso 1 1 calc R . . . .
C12 C 0.5528(9) 0.6029(17) 0.4703(10) 0.040(4) Uani 1 1 d . U . . .
H12 H 0.581036 0.656526 0.480847 0.048 Uiso 1 1 calc R . . . .
C13 C 0.6605(7) 0.5808(12) 0.4254(7) 0.017(3) Uani 1 1 d . U . . .
H13 H 0.663677 0.638680 0.452772 0.020 Uiso 1 1 calc R . . . .
C14 C 0.6265(8) 0.6114(13) 0.3608(8) 0.022(3) Uani 1 1 d . U . . .
C15 C 0.6237(8) 0.7113(15) 0.3457(8) 0.028(3) Uani 1 1 d . U . . .
H15 H 0.639923 0.758858 0.377154 0.034 Uiso 1 1 calc R . . . .
C16 C 0.5972(9) 0.7413(16) 0.2849(8) 0.037(4) Uani 1 1 d . U . . .
H16 H 0.595348 0.809436 0.275667 0.044 Uiso 1 1 calc R . . . .
C17 C 0.5744(9) 0.6767(15) 0.2390(8) 0.036(4) Uani 1 1 d . U . . .
H17 H 0.556693 0.699003 0.197843 0.044 Uiso 1 1 calc R . . . .
C18 C 0.5767(9) 0.5775(15) 0.2519(8) 0.034(4) Uani 1 1 d . U . . .
H18 H 0.560790 0.530895 0.219796 0.041 Uiso 1 1 calc R . . . .
C19 C 0.6026(9) 0.5465(14) 0.3126(8) 0.032(4) Uani 1 1 d . U . . .
H19 H 0.603851 0.478146 0.321132 0.038 Uiso 1 1 calc R . . . .
C1A C 0.8505(7) 0.4198(11) 0.4566(7) 0.014(3) Uani 1 1 d . U . . .
H1A H 0.823623 0.437920 0.413870 0.017 Uiso 1 1 calc R . . . .
C1C C 0.9168(7) 0.4067(12) 0.4584(7) 0.016(3) Uani 1 1 d . U . . .
C0AA C 0.9307(7) 0.4256(11) 0.4065(7) 0.016(3) Uani 1 1 d . U . . .
H0AA H 0.898245 0.441783 0.369153 0.019 Uiso 1 1 calc R . . . .
C1E C 0.9921(8) 0.4209(13) 0.4086(8) 0.023(3) Uani 1 1 d . U . . .
H1E H 1.001601 0.431054 0.372704 0.028 Uiso 1 1 calc R . . . .
C1F C 1.0374(8) 0.4018(13) 0.4627(8) 0.025(3) Uani 1 1 d . U . . .
H1F H 1.079515 0.404033 0.465545 0.030 Uiso 1 1 calc R . . . .
C1G C 1.0241(8) 0.3791(13) 0.5142(8) 0.021(3) Uani 1 1 d . U . . .
H1G H 1.056753 0.360017 0.550697 0.026 Uiso 1 1 calc R . . . .
C1H C 0.9659(7) 0.3835(12) 0.5136(7) 0.020(3) Uani 1 1 d . U . . .
H1H H 0.957663 0.371190 0.549975 0.024 Uiso 1 1 calc R . . . .
C1I C 0.8227(7) 0.3276(11) 0.4754(7) 0.012(3) Uani 1 1 d . U . . .
H1I H 0.848974 0.313021 0.518952 0.014 Uiso 1 1 calc R . . . .
C1J C 0.8196(7) 0.2343(11) 0.4397(7) 0.016(3) Uani 1 1 d . U . . .
C1K C 0.8043(8) 0.2366(13) 0.3755(7) 0.023(3) Uani 1 1 d . U . . .
H1K H 0.799220 0.297291 0.354266 0.028 Uiso 1 1 calc R . . . .
C1L C 0.7968(9) 0.1477(14) 0.3442(9) 0.031(4) Uani 1 1 d . U . . .
H1L H 0.787065 0.148251 0.301173 0.038 Uiso 1 1 calc R . . . .
C1M C 0.8032(9) 0.0581(14) 0.3744(9) 0.035(4) Uani 1 1 d . U . . .
H1M H 0.797409 -0.001609 0.352018 0.042 Uiso 1 1 calc R . . . .
C1N C 0.8179(9) 0.0563(13) 0.4368(9) 0.033(4) Uani 1 1 d . U . . .
H1N H 0.822824 -0.004294 0.458138 0.039 Uiso 1 1 calc R . . . .
C1O C 0.8254(9) 0.1440(12) 0.4676(9) 0.026(3) Uani 1 1 d . U . . .
H1O H 0.835234 0.142230 0.510666 0.031 Uiso 1 1 calc R . . . .
S1 S 0.91967(18) 0.7564(3) 1.15831(17) 0.0217(9) Uani 1 1 d D U . A 1
O1 O 0.8974(5) 0.8369(7) 1.1119(4) 0.023(3) Uani 1 1 d D U . A 1
C1P C 0.8532(6) 0.6918(12) 1.1547(8) 0.033(4) Uani 1 1 d D U . A 1
H1PA H 0.827274 0.733237 1.170189 0.049 Uiso 1 1 d R . . A 1
H1PB H 0.865214 0.632327 1.179819 0.049 Uiso 1 1 d R . . A 1
H1PC H 0.829784 0.673567 1.112129 0.049 Uiso 1 1 d R . . A 1
C1Q C 0.9536(9) 0.6663(11) 1.1246(8) 0.037(4) Uani 1 1 d D U . A 1
H1QA H 0.928638 0.659897 1.080912 0.055 Uiso 1 1 d R . . A 1
H1QB H 0.954998 0.603057 1.145002 0.055 Uiso 1 1 d R . . A 1
H1QC H 0.995888 0.686557 1.129351 0.055 Uiso 1 1 d R . . A 1
S2 S 0.9513(3) 1.1775(4) 1.0920(3) 0.0226(13) Uani 0.722(8) 1 d D U P B 1
O2 O 0.9213(9) 1.0822(11) 1.0975(13) 0.030(3) Uani 0.722(8) 1 d D U P B 1
C1R C 1.0068(9) 1.199(2) 1.1644(6) 0.025(5) Uani 0.722(8) 1 d D U P B 1
H1RA H 0.986162 1.216003 1.193041 0.037 Uiso 0.722(8) 1 d R . P B 1
H1RB H 1.033792 1.253143 1.161961 0.037 Uiso 0.722(8) 1 d R . P B 1
H1RC H 1.031872 1.139463 1.178711 0.037 Uiso 0.722(8) 1 d R . P B 1
C1S C 1.0015(9) 1.1465(19) 1.0518(9) 0.023(4) Uani 0.722(8) 1 d D U P B 1
H1SA H 1.029729 1.093747 1.073583 0.034 Uiso 0.722(8) 1 d R . P B 1
H1SB H 1.025789 1.204467 1.049433 0.034 Uiso 0.722(8) 1 d R . P B 1
H1SC H 0.976739 1.124447 1.010313 0.034 Uiso 0.722(8) 1 d R . P B 1
S3 S 0.7643(3) 1.0755(5) 0.7553(3) 0.0370(18) Uani 0.793(11) 1 d D U P C 1
O3 O 0.7685(10) 1.0184(15) 0.8113(6) 0.039(4) Uani 0.793(11) 1 d D U P C 1
C1T C 0.7046(8) 1.0264(15) 0.6928(7) 0.059(5) Uani 0.793(11) 1 d D U P C 1
H1TA H 0.719117 0.966235 0.679067 0.088 Uiso 0.793(11) 1 d R . P C 1
H1TB H 0.692067 1.074345 0.659277 0.088 Uiso 0.793(11) 1 d R . P C 1
H1TC H 0.669047 1.010954 0.704767 0.088 Uiso 0.793(11) 1 d R . P C 1
C1U C 0.7269(11) 1.1892(11) 0.7580(9) 0.036(5) Uani 0.793(11) 1 d D U P C 1
H1UA H 0.684630 1.176325 0.756719 0.054 Uiso 0.793(11) 1 d R . P C 1
H1UB H 0.725110 1.229675 0.722719 0.054 Uiso 0.793(11) 1 d R . P C 1
H1UC H 0.750330 1.223965 0.795929 0.054 Uiso 0.793(11) 1 d R . P C 1
S4 S 0.6550(3) 0.7377(5) 0.7895(3) 0.0365(16) Uani 0.779(9) 1 d D U P D 1
O4 O 0.6777(10) 0.8317(10) 0.8232(8) 0.038(5) Uani 0.779(9) 1 d D U P D 1
C1V C 0.6511(13) 0.6561(15) 0.8455(8) 0.036(5) Uani 0.779(9) 1 d D U P D 1
H1VA H 0.692097 0.626721 0.866498 0.055 Uiso 0.779(9) 1 d R . P D 1
H1VB H 0.621067 0.604141 0.826118 0.055 Uiso 0.779(9) 1 d R . P D 1
H1VC H 0.637907 0.691401 0.875248 0.055 Uiso 0.779(9) 1 d R . P D 1
C1W C 0.5733(5) 0.755(2) 0.7525(11) 0.049(6) Uani 0.779(9) 1 d D U P D 1
H1WA H 0.554892 0.771900 0.783007 0.074 Uiso 0.779(9) 1 d R . P D 1
H1WB H 0.554592 0.693781 0.731727 0.074 Uiso 0.779(9) 1 d R . P D 1
H1WC H 0.565682 0.807801 0.722397 0.074 Uiso 0.779(9) 1 d R . P D 1
S5 S 0.5461(3) 0.9657(6) 1.0580(4) 0.0367(16) Uani 0.618(9) 1 d D U P E 1
O5 O 0.6102(9) 1.005(3) 1.0715(12) 0.038(4) Uani 0.618(9) 1 d D U P E 1
C1X C 0.5560(16) 0.884(2) 1.1184(12) 0.047(6) Uani 0.618(9) 1 d D U P E 1
H1XA H 0.582901 0.830005 1.115692 0.071 Uiso 0.618(9) 1 d R . P E 1
H1XB H 0.515641 0.858005 1.116102 0.071 Uiso 0.618(9) 1 d R . P E 1
H1XC H 0.575371 0.918845 1.157342 0.071 Uiso 0.618(9) 1 d R . P E 1
C1Y C 0.5038(14) 1.057(2) 1.0816(18) 0.042(5) Uani 0.618(9) 1 d D U P E 1
H1YA H 0.532880 1.099300 1.112732 0.062 Uiso 0.618(9) 1 d R . P E 1
H1YB H 0.475990 1.024400 1.098982 0.062 Uiso 0.618(9) 1 d R . P E 1
H1YC H 0.479290 1.097030 1.046392 0.062 Uiso 0.618(9) 1 d R . P E 1
S6 S 0.6479(2) 1.3668(3) 0.9932(2) 0.0306(11) Uani 1 1 d D U . F 1
O6 O 0.6477(6) 1.2581(5) 0.9836(5) 0.033(3) Uani 1 1 d D U . F 1
C1Z C 0.6547(9) 1.4243(13) 0.9293(6) 0.039(4) Uani 1 1 d D U . F 1
H1ZA H 0.692486 1.401265 0.923401 0.059 Uiso 1 1 d R . . F 1
H1ZB H 0.657016 1.495575 0.935461 0.059 Uiso 1 1 d R . . F 1
H1ZC H 0.618426 1.408215 0.892941 0.059 Uiso 1 1 d R . . F 1
C20 C 0.7234(5) 1.3987(12) 1.0453(7) 0.032(4) Uani 1 1 d D U . F 1
H20A H 0.730577 1.367856 1.085136 0.048 Uiso 1 1 d R . . F 1
H20B H 0.726427 1.470236 1.050216 0.048 Uiso 1 1 d R . . F 1
H20C H 0.754747 1.375566 1.029086 0.048 Uiso 1 1 d R . . F 1
S7 S 0.6165(2) 1.5258(4) 0.6527(2) 0.0398(13) Uani 1 1 d D U . G 1
O7 O 0.6613(5) 1.5425(11) 0.6206(6) 0.043(3) Uani 1 1 d D U . G 1
C21 C 0.6570(8) 1.4588(16) 0.7184(7) 0.053(5) Uani 1 1 d D U . G 1
H21A H 0.667506 1.394050 0.706581 0.080 Uiso 1 1 d R . . G 1
H21B H 0.631096 1.450850 0.743401 0.080 Uiso 1 1 d R . . G 1
H21C H 0.695256 1.493750 0.742141 0.080 Uiso 1 1 d R . . G 1
C22 C 0.5635(8) 1.4326(14) 0.6115(9) 0.051(5) Uani 1 1 d D U . G 1
H22A H 0.541091 1.454979 0.569496 0.076 Uiso 1 1 d R . . G 1
H22B H 0.533851 1.419219 0.631816 0.076 Uiso 1 1 d R . . G 1
H22C H 0.586571 1.372489 0.610566 0.076 Uiso 1 1 d R . . G 1
S8 S 0.7531(2) 0.5908(3) 1.29245(18) 0.0227(10) Uani 1 1 d D U . H 1
O9 O 0.7532(5) 0.4919(6) 1.3204(4) 0.024(2) Uani 1 1 d D U . H 1
C23 C 0.8294(5) 0.6133(13) 1.2980(8) 0.028(4) Uani 1 1 d D U . H 1
H23A H 0.855095 0.626639 1.340822 0.042 Uiso 1 1 d R . . H 1
H23B H 0.830315 0.670349 1.272762 0.042 Uiso 1 1 d R . . H 1
H23C H 0.845605 0.555659 1.283602 0.042 Uiso 1 1 d R . . H 1
C24 C 0.7206(9) 0.5757(14) 1.2113(4) 0.034(4) Uani 1 1 d D U . H 1
H24A H 0.749268 0.537636 1.197557 0.050 Uiso 1 1 d R . . H 1
H24B H 0.713778 0.640356 1.191507 0.050 Uiso 1 1 d R . . H 1
H24C H 0.680888 0.540826 1.200177 0.050 Uiso 1 1 d R . . H 1
S9 S 0.6844(2) 0.8756(4) 0.5386(2) 0.0388(12) Uani 1 1 d D U . I 1
O8 O 0.6807(6) 0.7675(5) 0.5258(6) 0.036(3) Uani 1 1 d D U . I 1
C25 C 0.7623(5) 0.9102(13) 0.5636(8) 0.036(4) Uani 1 1 d D U . I 1
H25A H 0.783274 0.888488 0.605966 0.054 Uiso 1 1 d R . . I 1
H25B H 0.765204 0.981898 0.561476 0.054 Uiso 1 1 d R . . I 1
H25C H 0.782194 0.879808 0.537326 0.054 Uiso 1 1 d R . . I 1
C26 C 0.6597(10) 0.9351(15) 0.4659(6) 0.057(5) Uani 1 1 d D U . I 1
H26A H 0.681908 0.907179 0.440996 0.086 Uiso 1 1 d R . . I 1
H26B H 0.668648 1.005529 0.471776 0.086 Uiso 1 1 d R . . I 1
H26C H 0.614908 0.925398 0.445006 0.086 Uiso 1 1 d R . . I 1
S10 S 0.9780(2) 0.0758(4) 0.3902(2) 0.0287(11) Uani 1 1 d D U . J 1
O10 O 1.0435(3) 0.0553(9) 0.3952(5) 0.026(3) Uani 1 1 d D U . J 1
C27 C 0.9536(9) 0.1714(12) 0.3373(8) 0.045(5) Uani 1 1 d D U . J 1
H27A H 0.980922 0.228260 0.352390 0.067 Uiso 1 1 d R . . J 1
H27B H 0.910882 0.189610 0.332100 0.067 Uiso 1 1 d R . . J 1
H27C H 0.955292 0.150210 0.297910 0.067 Uiso 1 1 d R . . J 1
C28 C 0.9832(9) 0.1419(13) 0.4578(6) 0.037(4) Uani 1 1 d D U . J 1
H28A H 0.997682 0.097665 0.493155 0.055 Uiso 1 1 d R . . J 1
H28B H 0.942112 0.167715 0.453425 0.055 Uiso 1 1 d R . . J 1
H28C H 1.012472 0.196475 0.463865 0.055 Uiso 1 1 d R . . J 1
S11 S 1.0570(3) 0.7324(5) 1.3288(2) 0.0638(19) Uani 1 1 d D U . K 1
O11 O 1.0936(6) 0.7958(9) 1.3816(4) 0.037(3) Uani 1 1 d D U . K 1
C29 C 0.9947(9) 0.6859(18) 1.3457(11) 0.072(6) Uani 1 1 d D U . K 1
H29A H 1.006554 0.678537 1.390085 0.108 Uiso 1 1 d R . . K 1
H29B H 0.982714 0.621827 1.325855 0.108 Uiso 1 1 d R . . K 1
H29C H 0.959534 0.731417 1.330305 0.108 Uiso 1 1 d R . . K 1
C2A C 1.0972(12) 0.6177(12) 1.3401(14) 0.099(7) Uani 1 1 d D U . K 1
H2AA H 1.142045 0.629437 1.354656 0.149 Uiso 1 1 d R . . K 1
H2AB H 1.084435 0.580917 1.301546 0.149 Uiso 1 1 d R . . K 1
H2AC H 1.086905 0.579727 1.370836 0.149 Uiso 1 1 d R . . K 1
S12 S 0.6030(5) 1.2482(10) 0.3384(5) 0.068(4) Uani 0.520(16) 1 d D U P L 1
O12 O 0.6510(15) 1.324(2) 0.3700(17) 0.061(6) Uani 0.520(16) 1 d D U P L 1
C2C C 0.6504(9) 1.1510(12) 0.3747(8) 0.069(5) Uani 0.520(16) 1 d D U P L 1
H2CA H 0.663676 1.116378 0.344665 0.103 Uiso 0.520(16) 1 d R . P L 1
H2CB H 0.627996 1.105528 0.391795 0.103 Uiso 0.520(16) 1 d R . P L 1
H2CC H 0.686976 1.176578 0.407645 0.103 Uiso 0.520(16) 1 d R . P L 1
C1AA C 0.6099(19) 1.219(3) 0.2668(10) 0.070(7) Uani 0.520(16) 1 d D U P L 1
H1AA H 0.584901 1.265625 0.235934 0.104 Uiso 0.520(16) 1 d R . P L 1
H1AB H 0.595131 1.151895 0.254174 0.104 Uiso 0.520(16) 1 d R . P L 1
H1AC H 0.653551 1.224255 0.270624 0.104 Uiso 0.520(16) 1 d R . P L 1
S5A S 0.5768(6) 1.0014(11) 1.1151(6) 0.0367(16) Uani 0.382(9) 1 d D . P E 2
O5A O 0.6079(19) 1.013(5) 1.0693(17) 0.038(4) Uani 0.382(9) 1 d D . P E 2
C9A C 0.5127(18) 1.079(3) 1.091(3) 0.042(5) Uani 0.382(9) 1 d D . P E 2
H9AA H 0.525459 1.143148 1.080117 0.062 Uiso 0.382(9) 1 d R . P E 2
H9AB H 0.495899 1.088388 1.123797 0.062 Uiso 0.382(9) 1 d R . P E 2
H9AC H 0.480829 1.050448 1.055187 0.062 Uiso 0.382(9) 1 d R . P E 2
C10A C 0.536(2) 0.888(2) 1.096(3) 0.047(6) Uani 0.382(9) 1 d D . P E 2
H10A H 0.491115 0.900500 1.084410 0.071 Uiso 0.382(9) 1 d R . P E 2
H10B H 0.549865 0.844330 1.131430 0.071 Uiso 0.382(9) 1 d R . P E 2
H10C H 0.543235 0.856430 1.061280 0.071 Uiso 0.382(9) 1 d R . P E 2
S12A S 0.6440(7) 1.2445(11) 0.3190(6) 0.085(6) Uani 0.480(16) 1 d D U P L 2
O12A O 0.662(2) 1.326(2) 0.3652(17) 0.061(6) Uani 0.480(16) 1 d D U P L 2
C2CA C 0.5640(9) 1.256(4) 0.283(2) 0.096(16) Uani 0.480(16) 1 d D U P L 2
H2CD H 0.544957 1.262964 0.313887 0.143 Uiso 0.480(16) 1 d R . P L 2
H2CE H 0.547397 1.197524 0.257927 0.143 Uiso 0.480(16) 1 d R . P L 2
H2CF H 0.554397 1.314374 0.256277 0.143 Uiso 0.480(16) 1 d R . P L 2
C2E C 0.6504(9) 1.1510(12) 0.3747(8) 0.069(5) Uani 0.480(16) 1 d D U P L 2
H2EA H 0.656077 1.087404 0.357397 0.103 Uiso 0.480(16) 1 d R . P L 2
H2EB H 0.613757 1.150954 0.384837 0.103 Uiso 0.480(16) 1 d R . P L 2
H2EC H 0.687557 1.164974 0.411007 0.103 Uiso 0.480(16) 1 d R . P L 2
S2A S 0.9897(7) 1.0953(12) 1.1039(7) 0.0226(13) Uani 0.278(8) 1 d D . P B 2
O2A O 0.9259(15) 1.071(4) 1.102(3) 0.030(3) Uani 0.278(8) 1 d D . P B 2
C3A C 0.980(3) 1.151(4) 1.0339(15) 0.023(4) Uani 0.278(8) 1 d D . P B 2
H3AA H 0.955564 1.109082 0.999589 0.034 Uiso 0.278(8) 1 d R . P B 2
H3AB H 1.021435 1.161133 1.032339 0.034 Uiso 0.278(8) 1 d R . P B 2
H3AC H 0.959094 1.214352 1.031129 0.034 Uiso 0.278(8) 1 d R . P B 2
C4A C 1.015(3) 1.201(3) 1.152(3) 0.025(5) Uani 0.278(8) 1 d D . P B 2
H4AA H 0.984875 1.252580 1.132719 0.037 Uiso 0.278(8) 1 d R . P B 2
H4AB H 1.056905 1.223650 1.156819 0.037 Uiso 0.278(8) 1 d R . P B 2
H4AC H 1.013335 1.184230 1.191919 0.037 Uiso 0.278(8) 1 d R . P B 2
S4A S 0.6190(11) 0.7463(17) 0.8097(9) 0.0365(16) Uani 0.221(9) 1 d D . P D 2
O4A O 0.668(3) 0.823(4) 0.835(3) 0.038(5) Uani 0.221(9) 1 d D . P D 2
C7A C 0.606(4) 0.739(6) 0.7316(11) 0.049(6) Uani 0.221(9) 1 d D . P D 2
H7AA H 0.579003 0.793700 0.710391 0.074 Uiso 0.221(9) 1 d R . P D 2
H7AB H 0.585503 0.676610 0.714741 0.074 Uiso 0.221(9) 1 d R . P D 2
H7AC H 0.645673 0.743490 0.725871 0.074 Uiso 0.221(9) 1 d R . P D 2
C8A C 0.659(4) 0.632(3) 0.831(3) 0.036(5) Uani 0.221(9) 1 d D . P D 2
H8AA H 0.695835 0.633627 0.818721 0.055 Uiso 0.221(9) 1 d R . P D 2
H8AB H 0.632045 0.578047 0.809881 0.055 Uiso 0.221(9) 1 d R . P D 2
H8AC H 0.672575 0.623077 0.875241 0.055 Uiso 0.221(9) 1 d R . P D 2
S3A S 0.7330(12) 1.0860(18) 0.7655(7) 0.0370(18) Uani 0.207(11) 1 d D . P C 2
O3A O 0.757(4) 1.005(4) 0.811(2) 0.039(4) Uani 0.207(11) 1 d D . P C 2
C5A C 0.800(2) 1.136(5) 0.758(3) 0.036(5) Uani 0.207(11) 1 d D . P C 2
H5AA H 0.828521 1.156209 0.798461 0.054 Uiso 0.207(11) 1 d R . P C 2
H5AB H 0.787821 1.193129 0.730991 0.054 Uiso 0.207(11) 1 d R . P C 2
H5AC H 0.819581 1.086849 0.740631 0.054 Uiso 0.207(11) 1 d R . P C 2
C6A C 0.7046(8) 1.0264(15) 0.6928(7) 0.059(5) Uani 0.207(11) 1 d D . P C 2
H6AA H 0.676051 1.069168 0.663301 0.088 Uiso 0.207(11) 1 d R . P C 2
H6AB H 0.682081 0.965059 0.696751 0.088 Uiso 0.207(11) 1 d R . P C 2
H6AC H 0.739291 1.007909 0.681081 0.088 Uiso 0.207(11) 1 d R . P C 2

loop_
_atom_site_aniso_label
_atom_site_aniso_U_11
_atom_site_aniso_U_22
_atom_site_aniso_U_33
_atom_site_aniso_U_23
_atom_site_aniso_U_13
_atom_site_aniso_U_12
I1 0.0258(6) 0.0215(6) 0.0366(6) 0.0043(5) 0.0145(5) -0.0037(5)
I2 0.0307(7) 0.0242(7) 0.0292(6) 0.0038(5) 0.0133(5) 0.0081(6)
I3 0.0308(7) 0.0235(6) 0.0344(6) 0.0034(6) 0.0117(5) -0.0041(6)
I4 0.0460(8) 0.0303(7) 0.0298(7) -0.0019(6) 0.0209(6) -0.0001(6)
I5 0.0559(9) 0.0307(7) 0.0437(7) 0.0025(6) 0.0268(7) -0.0180(7)
I6 0.0382(8) 0.0390(8) 0.0510(8) 0.0011(7) 0.0207(6) 0.0036(7)
Co1D 0.0100(10) 0.0090(10) 0.0108(9) -0.0004(8) 0.0034(8) 0.0007(9)
N1D 0.015(6) 0.010(6) 0.013(5) 0.002(4) 0.005(4) -0.001(5)
N2D 0.016(6) 0.014(6) 0.016(5) 0.000(4) 0.004(5) 0.006(5)
N3D 0.013(5) 0.018(6) 0.010(5) 0.002(5) 0.004(4) 0.005(5)
N4D 0.016(5) 0.009(6) 0.011(5) -0.002(4) 0.004(4) 0.000(5)
N5D 0.009(5) 0.015(5) 0.012(5) 0.002(4) 0.004(4) -0.005(4)
N6D 0.014(5) 0.003(5) 0.013(5) -0.003(4) 0.005(4) 0.000(4)
C1D 0.017(6) 0.015(6) 0.018(5) 0.003(5) 0.011(5) -0.004(5)
C11D 0.042(7) 0.020(7) 0.024(7) -0.005(6) 0.013(6) 0.000(7)
C21D 0.017(7) 0.040(8) 0.028(7) 0.014(7) 0.003(6) 0.008(6)
C2D 0.030(6) 0.012(6) 0.014(5) -0.001(5) 0.007(5) -0.002(5)
C12D 0.051(8) 0.024(8) 0.024(7) -0.003(6) 0.020(6) 0.009(7)
C3D 0.028(6) 0.016(7) 0.011(6) -0.002(5) -0.001(5) -0.004(6)
C13D 0.044(8) 0.028(8) 0.025(7) 0.001(6) 0.017(6) 0.006(7)
C4D 0.031(7) 0.018(7) 0.015(6) -0.002(5) 0.000(5) 0.009(6)
C14D 0.038(7) 0.022(7) 0.021(7) -0.001(6) 0.012(6) 0.004(6)
C5D 0.041(7) 0.015(7) 0.010(6) 0.002(6) 0.004(5) 0.011(6)
C15D 0.014(5) 0.022(6) 0.015(5) 0.002(5) -0.003(5) -0.001(5)
C6D 0.040(7) 0.016(7) 0.019(6) 0.000(6) 0.012(6) 0.011(6)
C16D 0.014(6) 0.037(7) 0.031(7) 0.002(6) 0.001(5) -0.006(5)
C7D 0.035(7) 0.014(7) 0.019(6) -0.001(5) 0.015(5) 0.007(6)
C17D 0.021(7) 0.043(8) 0.034(8) -0.001(7) 0.007(6) -0.013(6)
C8D 0.018(6) 0.014(6) 0.015(5) 0.002(5) 0.006(5) 0.002(5)
C18D 0.027(7) 0.061(9) 0.038(8) -0.005(8) 0.011(7) -0.017(7)
C9D 0.030(6) 0.011(6) 0.016(6) 0.002(5) 0.005(5) 0.003(5)
C19D 0.025(8) 0.071(9) 0.034(8) 0.012(8) 0.014(7) 0.004(7)
C10D 0.032(7) 0.018(7) 0.021(6) -0.007(5) 0.010(6) -0.002(6)
C20D 0.027(7) 0.063(9) 0.033(8) 0.022(8) 0.011(7) 0.011(7)
C22D 0.018(6) 0.017(6) 0.023(6) 0.005(5) 0.004(5) 0.003(5)
C23D 0.026(7) 0.026(7) 0.025(6) 0.013(5) 0.008(5) 0.007(6)
C24D 0.031(8) 0.037(8) 0.035(7) 0.018(6) 0.016(6) 0.016(7)
C25D 0.041(8) 0.046(9) 0.042(7) 0.029(6) 0.017(7) 0.025(8)
C26D 0.054(9) 0.054(9) 0.035(8) 0.027(7) 0.009(8) 0.011(8)
C27D 0.057(10) 0.051(9) 0.036(8) 0.012(7) 0.008(8) 0.005(8)
C28D 0.051(9) 0.033(8) 0.036(7) 0.005(6) 0.002(7) 0.004(8)
C29D 0.012(5) 0.007(6) 0.012(6) -0.005(5) 0.003(5) -0.001(5)
C30D 0.016(5) 0.014(6) 0.014(5) 0.001(5) 0.010(4) 0.003(5)
C31D 0.024(6) 0.017(7) 0.012(6) -0.004(5) 0.011(5) 0.005(6)
C32D 0.024(6) 0.013(7) 0.021(6) -0.010(6) 0.016(5) -0.009(6)
C33D 0.021(7) 0.023(7) 0.028(6) -0.016(6) 0.011(5) -0.005(6)
C34D 0.015(6) 0.026(8) 0.027(7) -0.004(6) 0.004(5) -0.005(6)
C35D 0.015(6) 0.022(7) 0.014(6) 0.009(6) 0.007(5) -0.002(6)
C36D 0.015(6) 0.010(5) 0.009(5) -0.002(5) -0.001(5) 0.000(5)
C37D 0.016(6) 0.014(6) 0.010(5) 0.003(5) 0.003(5) 0.004(5)
C38D 0.037(7) 0.014(7) 0.017(6) -0.002(5) 0.013(6) 0.000(6)
C39D 0.044(8) 0.022(7) 0.028(7) -0.008(6) 0.014(7) 0.007(7)
C40D 0.030(8) 0.017(7) 0.041(7) -0.008(6) 0.014(7) 0.011(7)
C41D 0.029(8) 0.012(6) 0.036(7) -0.002(6) 0.008(6) 0.013(6)
C42D 0.026(7) 0.013(6) 0.019(7) 0.005(5) 0.006(6) 0.007(6)
Co1 0.0115(10) 0.0101(10) 0.0152(10) 0.0002(9) 0.0057(8) 0.0017(9)
N1B 0.016(6) 0.014(6) 0.019(5) -0.003(4) 0.007(5) -0.002(5)
N2B 0.017(6) 0.011(5) 0.017(5) 0.001(4) 0.008(5) 0.007(5)
N3B 0.014(5) 0.018(6) 0.017(5) -0.004(5) 0.008(4) 0.002(5)
N4B 0.012(5) 0.012(6) 0.015(5) -0.003(4) 0.007(4) -0.001(5)
N5B 0.010(5) 0.012(5) 0.011(5) -0.004(4) 0.003(4) -0.002(4)
N6B 0.013(5) 0.006(5) 0.014(5) -0.005(5) 0.003(4) 0.004(5)
C1B 0.015(6) 0.017(6) 0.017(5) -0.005(5) 0.008(5) -0.001(5)
C2B 0.016(5) 0.014(6) 0.019(5) -0.002(5) 0.010(5) 0.003(5)
C3B 0.024(6) 0.016(7) 0.027(6) 0.002(6) 0.006(5) -0.001(6)
C4B 0.030(7) 0.029(8) 0.020(6) -0.003(6) -0.001(5) 0.009(7)
C5B 0.040(7) 0.035(8) 0.014(7) -0.005(6) 0.001(6) 0.010(7)
C6B 0.039(7) 0.037(8) 0.019(7) 0.007(6) 0.011(6) 0.010(7)
C7B 0.026(7) 0.029(8) 0.028(7) 0.004(6) 0.012(6) 0.005(6)
C8B 0.020(6) 0.010(6) 0.018(5) 0.000(5) 0.009(5) -0.001(5)
C9B 0.028(6) 0.020(6) 0.021(6) -0.006(5) 0.010(5) 0.000(5)
C1 0.030(7) 0.022(7) 0.033(7) -0.013(6) -0.004(6) -0.011(6)
C2 0.046(8) 0.033(8) 0.035(8) -0.010(7) -0.009(7) -0.005(7)
C3 0.062(9) 0.029(8) 0.024(8) -0.001(7) 0.003(7) 0.011(7)
C4 0.065(9) 0.030(8) 0.026(8) 0.002(6) 0.019(7) 0.010(7)
C5 0.049(8) 0.026(7) 0.023(7) 0.004(6) 0.024(6) 0.005(7)
C6 0.012(5) 0.026(6) 0.022(6) -0.002(5) 0.005(5) -0.001(5)
C7 0.015(6) 0.041(7) 0.033(7) 0.015(6) 0.014(5) 0.003(5)
C8 0.018(6) 0.055(8) 0.037(8) 0.015(7) 0.013(6) -0.004(6)
C9 0.014(7) 0.074(9) 0.047(9) 0.016(8) 0.010(6) -0.004(7)
C10 0.018(7) 0.071(10) 0.052(9) 0.026(8) 0.015(7) 0.006(7)
C11 0.026(8) 0.063(9) 0.061(9) 0.027(8) 0.021(7) 0.013(7)
C12 0.021(7) 0.050(8) 0.056(9) 0.017(7) 0.021(7) 0.010(7)
C13 0.017(6) 0.018(6) 0.017(5) -0.005(5) 0.009(5) 0.002(5)
C14 0.021(6) 0.025(6) 0.022(6) -0.002(5) 0.010(5) -0.001(6)
C15 0.031(8) 0.028(7) 0.028(6) -0.002(6) 0.011(6) 0.000(7)
C16 0.040(8) 0.038(8) 0.032(7) 0.004(6) 0.014(6) 0.008(7)
C17 0.040(8) 0.047(8) 0.019(7) 0.009(6) 0.006(7) 0.010(7)
C18 0.039(8) 0.041(8) 0.023(6) 0.001(6) 0.013(6) 0.005(7)
C19 0.038(8) 0.026(7) 0.026(6) 0.000(6) 0.004(6) 0.003(7)
C1A 0.012(5) 0.011(6) 0.017(6) -0.003(5) 0.002(5) -0.001(5)
C1C 0.015(5) 0.015(6) 0.020(6) -0.002(5) 0.009(5) 0.004(5)
C0AA 0.016(6) 0.014(7) 0.021(6) 0.001(6) 0.012(5) 0.002(6)
C1E 0.026(7) 0.026(8) 0.024(6) 0.010(6) 0.016(5) 0.006(6)
C1F 0.023(7) 0.033(8) 0.025(6) 0.005(6) 0.015(5) 0.004(6)
C1G 0.015(6) 0.030(8) 0.021(6) 0.001(6) 0.009(5) 0.010(6)
C1H 0.019(6) 0.024(7) 0.020(6) -0.004(6) 0.010(5) 0.009(6)
C1I 0.011(5) 0.011(5) 0.013(6) -0.003(5) 0.005(5) -0.003(5)
C1J 0.018(6) 0.007(6) 0.025(6) -0.006(5) 0.010(5) -0.002(5)
C1K 0.027(7) 0.020(7) 0.024(6) -0.012(5) 0.012(6) -0.009(6)
C1L 0.035(8) 0.031(7) 0.032(7) -0.018(6) 0.016(7) -0.009(7)
C1M 0.035(8) 0.025(7) 0.046(7) -0.019(6) 0.016(7) -0.006(7)
C1N 0.038(8) 0.013(7) 0.049(7) -0.004(6) 0.018(7) -0.006(7)
C1O 0.031(8) 0.010(6) 0.036(7) 0.003(5) 0.011(6) 0.003(6)
S1 0.022(2) 0.028(2) 0.0144(18) 0.0034(19) 0.0049(16) 0.006(2)
O1 0.020(6) 0.032(6) 0.012(5) 0.006(5) 0.001(4) -0.001(5)
C1P 0.033(8) 0.037(9) 0.028(8) 0.010(7) 0.010(7) 0.007(7)
C1Q 0.040(9) 0.030(8) 0.042(9) 0.006(7) 0.016(7) 0.008(7)
S2 0.016(3) 0.023(3) 0.023(3) 0.001(2) 0.000(2) -0.009(2)
O2 0.023(6) 0.034(7) 0.028(7) 0.011(6) 0.003(6) -0.007(6)
C1R 0.022(9) 0.027(9) 0.025(9) -0.012(8) 0.010(8) -0.004(8)
C1S 0.012(10) 0.024(9) 0.028(10) -0.002(8) 0.001(8) -0.002(9)
S3 0.038(4) 0.053(4) 0.024(3) 0.008(3) 0.015(3) 0.011(3)
O3 0.047(10) 0.051(8) 0.025(6) 0.017(6) 0.020(6) 0.019(7)
C1T 0.064(11) 0.065(11) 0.040(9) 0.007(8) 0.010(8) 0.014(10)
C1U 0.048(10) 0.049(10) 0.019(8) 0.014(8) 0.022(8) 0.014(9)
S4 0.044(4) 0.030(3) 0.026(3) -0.006(2) 0.000(2) -0.003(3)
O4 0.041(9) 0.030(7) 0.027(9) -0.005(6) -0.007(7) -0.010(6)
C1V 0.045(11) 0.032(10) 0.025(10) -0.010(8) 0.005(9) 0.000(9)
C1W 0.046(10) 0.035(10) 0.043(10) -0.004(10) -0.014(9) -0.010(10)
S5 0.025(3) 0.050(4) 0.039(3) 0.002(3) 0.016(3) -0.003(3)
O5 0.024(6) 0.055(9) 0.040(7) -0.015(7) 0.018(5) 0.000(6)
C1X 0.035(12) 0.051(11) 0.052(12) 0.009(9) 0.011(10) -0.001(10)
C1Y 0.027(10) 0.055(12) 0.049(11) -0.009(10) 0.021(9) -0.002(9)
S6 0.043(3) 0.017(2) 0.038(3) 0.002(2) 0.023(2) 0.008(2)
O6 0.048(7) 0.022(5) 0.037(6) -0.005(5) 0.023(5) 0.004(6)
C1Z 0.052(10) 0.034(9) 0.034(8) 0.009(7) 0.018(7) 0.002(8)
C20 0.054(9) 0.006(7) 0.032(8) 0.001(7) 0.011(7) 0.006(7)
S7 0.033(3) 0.052(3) 0.045(3) 0.001(2) 0.027(2) 0.004(2)
O7 0.031(7) 0.059(8) 0.047(7) 0.000(6) 0.026(6) 0.005(6)
C21 0.042(9) 0.078(11) 0.045(8) 0.004(8) 0.022(7) 0.004(9)
C22 0.035(9) 0.072(11) 0.052(9) -0.007(9) 0.024(7) -0.009(8)
S8 0.026(2) 0.025(2) 0.018(2) 0.0028(18) 0.0092(18) 0.0074(19)
O9 0.032(6) 0.022(5) 0.016(5) -0.001(5) 0.007(5) 0.004(5)
C23 0.031(8) 0.029(9) 0.028(8) 0.000(7) 0.015(7) 0.006(7)
C24 0.046(9) 0.030(9) 0.022(7) 0.006(7) 0.009(7) 0.004(8)
S9 0.036(3) 0.035(3) 0.046(3) -0.011(2) 0.015(2) 0.012(2)
O8 0.035(7) 0.027(6) 0.047(7) -0.001(6) 0.017(6) 0.003(6)
C25 0.043(8) 0.028(9) 0.038(9) 0.001(7) 0.015(7) 0.006(7)
C26 0.060(10) 0.036(9) 0.053(9) -0.006(8) -0.007(9) 0.014(9)
S10 0.021(2) 0.031(3) 0.034(3) -0.002(2) 0.009(2) 0.002(2)
O10 0.018(5) 0.037(7) 0.025(6) 0.009(5) 0.008(5) 0.005(5)
C27 0.033(9) 0.047(10) 0.048(9) 0.011(8) 0.008(8) 0.018(8)
C28 0.036(9) 0.039(9) 0.043(8) -0.011(7) 0.023(7) -0.001(8)
S11 0.080(4) 0.071(4) 0.032(3) -0.007(3) 0.010(3) -0.050(4)
O11 0.039(7) 0.053(8) 0.018(6) -0.010(5) 0.008(5) -0.030(6)
C29 0.069(10) 0.071(12) 0.070(11) -0.029(10) 0.018(9) -0.038(9)
C2A 0.091(12) 0.086(11) 0.099(12) -0.034(11) 0.008(11) -0.027(10)
S12 0.050(7) 0.106(9) 0.048(6) -0.018(6) 0.017(5) -0.012(6)
O12 0.044(10) 0.085(10) 0.035(8) -0.032(7) -0.009(8) -0.002(8)
C2C 0.035(9) 0.146(12) 0.024(8) -0.026(9) 0.009(8) -0.006(10)
C1AA 0.055(13) 0.109(15) 0.043(11) -0.025(11) 0.014(11) -0.015(13)
S5A 0.025(3) 0.050(4) 0.039(3) 0.002(3) 0.016(3) -0.003(3)
O5A 0.024(6) 0.055(9) 0.040(7) -0.015(7) 0.018(5) 0.000(6)
C9A 0.027(10) 0.055(12) 0.049(11) -0.009(10) 0.021(9) -0.002(9)
C10A 0.035(12) 0.051(11) 0.052(12) 0.009(9) 0.011(10) -0.001(10)
S12A 0.069(10) 0.090(11) 0.085(10) -0.025(9) 0.012(8) 0.003(9)
O12A 0.044(10) 0.085(10) 0.035(8) -0.032(7) -0.009(8) -0.002(8)
C2CA 0.07(3) 0.12(3) 0.06(2) -0.02(3) -0.02(2) -0.02(3)
C2E 0.035(9) 0.146(12) 0.024(8) -0.026(9) 0.009(8) -0.006(10)
S2A 0.016(3) 0.023(3) 0.023(3) 0.001(2) 0.000(2) -0.009(2)
O2A 0.023(6) 0.034(7) 0.028(7) 0.011(6) 0.003(6) -0.007(6)
C3A 0.012(10) 0.024(9) 0.028(10) -0.002(8) 0.001(8) -0.002(9)
C4A 0.022(9) 0.027(9) 0.025(9) -0.012(8) 0.010(8) -0.004(8)
S4A 0.044(4) 0.030(3) 0.026(3) -0.006(2) 0.000(2) -0.003(3)
O4A 0.041(9) 0.030(7) 0.027(9) -0.005(6) -0.007(7) -0.010(6)
C7A 0.046(10) 0.035(10) 0.043(10) -0.004(10) -0.014(9) -0.010(10)
C8A 0.045(11) 0.032(10) 0.025(10) -0.010(8) 0.005(9) 0.000(9)
S3A 0.038(4) 0.053(4) 0.024(3) 0.008(3) 0.015(3) 0.011(3)
O3A 0.047(10) 0.051(8) 0.025(6) 0.017(6) 0.020(6) 0.019(7)
C5A 0.048(10) 0.049(10) 0.019(8) 0.014(8) 0.022(8) 0.014(9)
C6A 0.064(11) 0.065(11) 0.040(9) 0.007(8) 0.010(8) 0.014(10)

loop_
_atom_type_symbol
_atom_type_description
_atom_type_scat_dispersion_real
_atom_type_scat_dispersion_imag
_atom_type_scat_source
C C 0.0033 0.0016 'International Tables Vol C Tables 4.2.6.8 and 6.1.1.4'
H H 0.0000 0.0000 'International Tables Vol C Tables 4.2.6.8 and 6.1.1.4'
Co Co 0.3494 0.9721 'International Tables Vol C Tables 4.2.6.8 and 6.1.1.4'
I I -0.4742 1.8119 'International Tables Vol C Tables 4.2.6.8 and 6.1.1.4'
N N 0.0061 0.0033 'International Tables Vol C Tables 4.2.6.8 and 6.1.1.4'
O O 0.0106 0.0060 'International Tables Vol C Tables 4.2.6.8 and 6.1.1.4'
S S 0.1246 0.1234 'International Tables Vol C Tables 4.2.6.8 and 6.1.1.4'

loop_
_geom_angle_atom_site_label_1
_geom_angle_atom_site_label_2
_geom_angle_atom_site_label_3
_geom_angle
N1D Co1D N2D 84.7(5)
N1D Co1D N3D 91.1(5)
N1D Co1D N4D 174.6(5)
N1D Co1D N6D 94.2(5)
N3D Co1D N2D 93.3(5)
N4D Co1D N2D 92.8(5)
N4D Co1D N3D 84.1(5)
N4D Co1D N6D 90.7(5)
N5D Co1D N1D 88.7(5)
N5D Co1D N2D 172.2(5)
N5D Co1D N3D 91.0(5)
N5D Co1D N4D 94.0(5)
N5D Co1D N6D 84.5(5)
N6D Co1D N2D 91.8(5)
N6D Co1D N3D 172.9(5)
Co1D N1D H1DA 109.8
Co1D N1D H1DB 109.8
H1DA N1D H1DB 108.2
C1D N1D Co1D 109.4(9)
C1D N1D H1DA 109.8
C1D N1D H1DB 109.8
Co1D N2D H2DA 109.6
Co1D N2D H2DB 109.6
H2DA N2D H2DB 108.1
C8D N2D Co1D 110.2(9)
C8D N2D H2DA 109.6
C8D N2D H2DB 109.6
Co1D N3D H3DA 109.7
Co1D N3D H3DB 109.7
H3DA N3D H3DB 108.2
C15D N3D Co1D 110.1(9)
C15D N3D H3DA 109.7
C15D N3D H3DB 109.7
Co1D N4D H4DA 109.3
Co1D N4D H4DB 109.3
H4DA N4D H4DB 107.9
C22D N4D Co1D 111.7(9)
C22D N4D H4DA 109.3
C22D N4D H4DB 109.3
Co1D N5D H5DA 109.7
Co1D N5D H5DB 109.7
H5DA N5D H5DB 108.2
C36D N5D Co1D 109.9(9)
C36D N5D H5DA 109.7
C36D N5D H5DB 109.7
Co1D N6D H6DA 109.8
Co1D N6D H6DB 109.8
H6DA N6D H6DB 108.3
C29D N6D Co1D 109.3(9)
C29D N6D H6DA 109.8
C29D N6D H6DB 109.8
N1D C1D H1D 107.8
C2D C1D N1D 111.2(13)
C2D C1D H1D 107.8
C2D C1D C8D 115.6(13)
C8D C1D N1D 106.4(11)
C8D C1D H1D 107.8
C12D C11D H11D 120.1
C12D C11D C10D 119.7(18)
C10D C11D H11D 120.1
C16D C21D H21D 118.3
C20D C21D H21D 118.3
C20D C21D C16D 123(2)
C3D C2D C1D 120.9(14)
C7D C2D C1D 121.5(15)
C7D C2D C3D 117.2(15)
C11D C12D H12D 119.9
C13D C12D C11D 120.1(17)
C13D C12D H12D 119.9
C2D C3D H3D 120.1
C4D C3D C2D 119.9(16)
C4D C3D H3D 120.1
C12D C13D H13D 119.5
C12D C13D C14D 121.0(18)
C14D C13D H13D 119.5
C3D C4D H4D 120.0
C5D C4D C3D 120.0(16)
C5D C4D H4D 120.0
C13D C14D H14D 120.5
C13D C14D C9D 119.0(17)
C9D C14D H14D 120.5
C4D C5D H5D 119.5
C6D C5D C4D 121.0(15)
C6D C5D H5D 119.5
N3D C15D H15D 106.8
N3D C15D C16D 110.2(13)
N3D C15D C22D 107.8(13)
C16D C15D H15D 106.8
C16D C15D C22D 118.1(15)
C22D C15D H15D 106.8
C5D C6D H6D 120.7
C5D C6D C7D 118.6(17)
C7D C6D H6D 120.7
C21D C16D C15D 120.0(17)
C17D C16D C21D 118.0(16)
C17D C16D C15D 122.0(18)
C2D C7D H7D 118.4
C6D C7D C2D 123.2(17)
C6D C7D H7D 118.4
C16D C17D H17D 120.5
C16D C17D C18D 119(2)
C18D C17D H17D 120.5
N2D C8D C1D 107.3(13)
N2D C8D H8D 107.8
N2D C8D C9D 113.3(13)
C1D C8D H8D 107.8
C1D C8D C9D 112.7(13)
C9D C8D H8D 107.8
C17D C18D H18D 119.8
C19D C18D C17D 120(2)
C19D C18D H18D 119.8
C14D C9D C8D 118.3(15)
C10D C9D C14D 118.9(16)
C10D C9D C8D 122.6(16)
C18D C19D H19D 118.3
C18D C19D C20D 123.4(19)
C20D C19D H19D 118.3
C11D C10D H10D 119.5
C9D C10D C11D 121.1(17)
C9D C10D H10D 119.5
C21D C20D C19D 116(2)
C21D C20D H20D 122.1
C19D C20D H20D 122.1
N4D C22D C15D 104.6(12)
N4D C22D H22D 107.8
C15D C22D H22D 107.8
C23D C22D N4D 114.4(14)
C23D C22D C15D 114.1(14)
C23D C22D H22D 107.8
C24D C23D C22D 120.1(17)
C28D C23D C22D 121.8(17)
C28D C23D C24D 118.1(17)
C23D C24D H24D 118.7
C23D C24D C25D 123(2)
C25D C24D H24D 118.7
C24D C25D H25D 121.0
C26D C25D C24D 118(2)
C26D C25D H25D 121.0
C25D C26D H26D 119.6
C27D C26D C25D 121(2)
C27D C26D H26D 119.6
C26D C27D H27D 119.0
C26D C27D C28D 122(2)
C28D C27D H27D 119.0
C23D C28D C27D 118(2)
C23D C28D H28D 120.8
C27D C28D H28D 120.8
N6D C29D H29D 107.0
N6D C29D C30D 112.8(12)
N6D C29D C36D 105.7(11)
C30D C29D H29D 107.0
C30D C29D C36D 116.8(12)
C36D C29D H29D 107.0
C31D C30D C29D 118.8(14)
C35D C30D C29D 122.3(13)
C35D C30D C31D 118.9(14)
C30D C31D H31D 119.9
C32D C31D C30D 120.2(15)
C32D C31D H31D 119.9
C31D C32D H32D 119.0
C31D C32D C33D 122.1(15)
C33D C32D H32D 119.0
C32D C33D H33D 121.6
C34D C33D C32D 116.8(16)
C34D C33D H33D 121.6
C33D C34D H34D 119.6
C35D C34D C33D 120.7(16)
C35D C34D H34D 119.6
C30D C35D H35D 119.4
C34D C35D C30D 121.2(14)
C34D C35D H35D 119.4
N5D C36D C29D 103.9(12)
N5D C36D H36D 107.1
N5D C36D C37D 111.1(12)
C29D C36D H36D 107.1
C37D C36D C29D 119.8(13)
C37D C36D H36D 107.1
C38D C37D C36D 123.2(14)
C38D C37D C42D 118.3(14)
C42D C37D C36D 118.5(13)
C37D C38D H38D 119.6
C39D C38D C37D 120.9(16)
C39D C38D H38D 119.6
C38D C39D H39D 119.8
C40D C39D C38D 120.4(17)
C40D C39D H39D 119.8
C39D C40D H40D 119.4
C39D C40D C41D 121.3(16)
C41D C40D H40D 119.4
C40D C41D H41D 121.2
C42D C41D C40D 117.6(17)
C42D C41D H41D 121.2
C37D C42D H42D 119.3
C41D C42D C37D 121.4(15)
C41D C42D H42D 119.3
N1B Co1 N2B 85.0(5)
N3B Co1 N1B 92.8(5)
N3B Co1 N2B 92.6(5)
N3B Co1 N6B 172.5(5)
N4B Co1 N1B 176.4(5)
N4B Co1 N2B 92.8(5)
N4B Co1 N3B 84.4(5)
N4B Co1 N5B 93.1(5)
N4B Co1 N6B 89.0(5)
N5B Co1 N1B 89.3(5)
N5B Co1 N2B 173.3(5)
N5B Co1 N3B 91.4(5)
N5B Co1 N6B 85.4(5)
N6B Co1 N1B 93.9(5)
N6B Co1 N2B 91.3(5)
Co1 N1B H1BA 109.5
Co1 N1B H1BB 109.5
H1BA N1B H1BB 108.0
C1B N1B Co1 110.9(9)
C1B N1B H1BA 109.5
C1B N1B H1BB 109.5
Co1 N2B H2BA 109.7
Co1 N2B H2BB 109.7
H2BA N2B H2BB 108.2
C8B N2B Co1 109.7(9)
C8B N2B H2BA 109.7
C8B N2B H2BB 109.7
Co1 N3B H3BA 109.5
Co1 N3B H3BB 109.5
H3BA N3B H3BB 108.1
C6 N3B Co1 110.8(9)
C6 N3B H3BA 109.5
C6 N3B H3BB 109.5
Co1 N4B H4BA 109.6
Co1 N4B H4BB 109.6
H4BA N4B H4BB 108.2
C13 N4B Co1 110.1(9)
C13 N4B H4BA 109.6
C13 N4B H4BB 109.6
Co1 N5B H5BA 109.7
Co1 N5B H5BB 109.7
H5BA N5B H5BB 108.2
C1I N5B Co1 109.7(9)
C1I N5B H5BA 109.7
C1I N5B H5BB 109.7
Co1 N6B H6BA 109.7
Co1 N6B H6BB 109.7
H6BA N6B H6BB 108.2
C1A N6B Co1 110.0(9)
C1A N6B H6BA 109.7
C1A N6B H6BB 109.7
N1B C1B H1B 107.6
N1B C1B C2B 111.2(12)
N1B C1B C8B 106.5(12)
C2B C1B H1B 107.6
C8B C1B H1B 107.6
C8B C1B C2B 116.1(13)
C3B C2B C1B 123.4(14)
C3B C2B C7B 118.8(15)
C7B C2B C1B 117.3(14)
C2B C3B H3B 119.1
C4B C3B C2B 121.9(17)
C4B C3B H3B 119.1
C3B C4B H4B 120.7
C3B C4B C5B 118.7(18)
C5B C4B H4B 120.7
C4B C5B H5B 119.2
C4B C5B C6B 121.6(17)
C6B C5B H5B 119.2
C5B C6B H6B 120.8
C5B C6B C7B 118.4(18)
C7B C6B H6B 120.8
C2B C7B H7B 119.8
C6B C7B C2B 120.4(17)
C6B C7B H7B 119.8
N2B C8B C1B 108.0(12)
N2B C8B H8B 106.5
N2B C8B C9B 114.1(13)
C1B C8B H8B 106.5
C9B C8B C1B 114.8(13)
C9B C8B H8B 106.5
C1 C9B C8B 121.2(16)
C1 C9B C5 119.4(17)
C5 C9B C8B 119.3(16)
C9B C1 H1 120.4
C9B C1 C2 119.2(19)
C2 C1 H1 120.4
C1 C2 H2 120.2
C3 C2 C1 120(2)
C3 C2 H2 120.2
C2 C3 H3 119.3
C4 C3 C2 121(2)
C4 C3 H3 119.3
C3 C4 H4 119.1
C3 C4 C5 122(2)
C5 C4 H4 119.1
C9B C5 C4 118.5(19)
C9B C5 H5 120.8
C4 C5 H5 120.8
N3B C6 H6 108.9
N3B C6 C7 110.7(13)
N3B C6 C13 104.4(12)
C7 C6 H6 108.9
C13 C6 H6 108.9
C13 C6 C7 115.0(15)
C8 C7 C6 119.1(18)
C12 C7 C6 123.7(17)
C12 C7 C8 117.1(17)
C7 C8 H8 119.1
C9 C8 C7 122(2)
C9 C8 H8 119.1
C8 C9 H9 119.8
C10 C9 C8 120(2)
C10 C9 H9 119.8
C9 C10 H10 120.1
C9 C10 C11 120(2)
C11 C10 H10 120.1
C10 C11 H11 119.4
C10 C11 C12 121(2)
C12 C11 H11 119.4
C7 C12 H12 120.2
C11 C12 C7 120(2)
C11 C12 H12 120.2
N4B C13 C6 105.2(13)
N4B C13 H13 108.6
C6 C13 H13 108.6
C14 C13 N4B 108.9(12)
C14 C13 C6 116.6(14)
C14 C13 H13 108.6
C15 C14 C13 119.1(15)
C19 C14 C13 124.1(16)
C19 C14 C15 116.5(16)
C14 C15 H15 119.8
C16 C15 C14 120.4(18)
C16 C15 H15 119.8
C15 C16 H16 119.1
C17 C16 C15 122(2)
C17 C16 H16 119.1
C16 C17 H17 120.2
C16 C17 C18 119.5(17)
C18 C17 H17 120.2
C17 C18 H18 120.4
C17 C18 C19 119.2(18)
C19 C18 H18 120.4
C14 C19 C18 122.5(18)
C14 C19 H19 118.7
C18 C19 H19 118.7
N6B C1A H1A 108.2
N6B C1A C1C 112.8(12)
N6B C1A C1I 104.8(12)
C1C C1A H1A 108.2
C1C C1A C1I 114.3(13)
C1I C1A H1A 108.2
C0AA C1C C1A 119.9(14)
C0AA C1C C1H 118.7(14)
C1H C1C C1A 121.3(13)
C1C C0AA H0AA 119.7
C1C C0AA C1E 120.6(15)
C1E C0AA H0AA 119.7
C0AA C1E H1E 120.8
C1F C1E C0AA 118.4(15)
C1F C1E H1E 120.8
C1E C1F H1F 119.2
C1E C1F C1G 121.6(17)
C1G C1F H1F 119.2
C1F C1G H1G 119.5
C1H C1G C1F 121.1(16)
C1H C1G H1G 119.5
C1C C1H H1H 120.3
C1G C1H C1C 119.5(15)
C1G C1H H1H 120.3
N5B C1I C1A 106.4(12)
N5B C1I H1I 106.8
N5B C1I C1J 111.5(12)
C1A C1I H1I 106.8
C1J C1I C1A 118.0(12)
C1J C1I H1I 106.8
C1K C1J C1I 120.9(14)
C1O C1J C1I 120.8(14)
C1O C1J C1K 118.0(15)
C1J C1K H1K 120.8
C1L C1K C1J 118.4(16)
C1L C1K H1K 120.8
C1K C1L H1L 119.2
C1M C1L C1K 121.7(17)
C1M C1L H1L 119.2
C1L C1M H1M 120.2
C1N C1M C1L 119.7(17)
C1N C1M H1M 120.2
C1M C1N H1N 120.7
C1O C1N C1M 118.6(18)
C1O C1N H1N 120.7
C1J C1O H1O 118.1
C1N C1O C1J 123.7(18)
C1N C1O H1O 118.1
O1 S1 C1P 105.5(7)
O1 S1 C1Q 105.9(8)
C1P S1 C1Q 98.6(9)
S1 C1P H1PA 109.6
S1 C1P H1PB 109.4
S1 C1P H1PC 109.4
H1PA C1P H1PB 109.5
H1PA C1P H1PC 109.5
H1PB C1P H1PC 109.5
S1 C1Q H1QA 109.6
S1 C1Q H1QB 109.4
S1 C1Q H1QC 109.5
H1QA C1Q H1QB 109.5
H1QA C1Q H1QC 109.5
H1QB C1Q H1QC 109.5
O2 S2 C1R 105.2(13)
O2 S2 C1S 104.3(12)
C1R S2 C1S 99.2(10)
S2 C1R H1RA 109.6
S2 C1R H1RB 109.3
S2 C1R H1RC 109.5
H1RA C1R H1RB 109.5
H1RA C1R H1RC 109.5
H1RB C1R H1RC 109.5
S2 C1S H1SA 109.5
S2 C1S H1SB 109.3
S2 C1S H1SC 109.5
H1SA C1S H1SB 109.5
H1SA C1S H1SC 109.5
H1SB C1S H1SC 109.5
O3 S3 C1T 108.6(12)
O3 S3 C1U 107.4(11)
C1T S3 C1U 96.6(10)
S3 C1T H1TA 109.6
S3 C1T H1TB 109.4
S3 C1T H1TC 109.4
H1TA C1T H1TB 109.5
H1TA C1T H1TC 109.5
H1TB C1T H1TC 109.5
S3 C1U H1UA 109.4
S3 C1U H1UB 109.5
S3 C1U H1UC 109.5
H1UA C1U H1UB 109.5
H1UA C1U H1UC 109.5
H1UB C1U H1UC 109.5
O4 S4 C1V 104.6(11)
O4 S4 C1W 104.7(12)
C1V S4 C1W 96.7(12)
S4 C1V H1VA 109.6
S4 C1V H1VB 109.3
S4 C1V H1VC 109.4
H1VA C1V H1VB 109.5
H1VA C1V H1VC 109.5
H1VB C1V H1VC 109.5
S4 C1W H1WA 109.7
S4 C1W H1WB 109.4
S4 C1W H1WC 109.4
H1WA C1W H1WB 109.5
H1WA C1W H1WC 109.5
H1WB C1W H1WC 109.5
O5 S5 C1X 103.0(16)
O5 S5 C1Y 107.1(16)
C1X S5 C1Y 97.0(15)
S5 C1X H1XA 109.3
S5 C1X H1XB 109.9
S5 C1X H1XC 109.3
H1XA C1X H1XB 109.5
H1XA C1X H1XC 109.5
H1XB C1X H1XC 109.5
S5 C1Y H1YA 109.5
S5 C1Y H1YB 108.9
S5 C1Y H1YC 110.0
H1YA C1Y H1YB 109.5
H1YA C1Y H1YC 109.4
H1YB C1Y H1YC 109.5
O6 S6 C1Z 108.1(8)
O6 S6 C20 107.0(7)
C1Z S6 C20 96.3(9)
S6 C1Z H1ZA 109.5
S6 C1Z H1ZB 109.5
S6 C1Z H1ZC 109.4
H1ZA C1Z H1ZB 109.5
H1ZA C1Z H1ZC 109.5
H1ZB C1Z H1ZC 109.5
S6 C20 H20A 109.6
S6 C20 H20B 109.4
S6 C20 H20C 109.4
H20A C20 H20B 109.5
H20A C20 H20C 109.5
H20B C20 H20C 109.5
O7 S7 C21 105.8(9)
O7 S7 C22 107.4(9)
C21 S7 C22 98.7(10)
S7 C21 H21A 109.3
S7 C21 H21B 109.5
S7 C21 H21C 109.6
H21A C21 H21B 109.5
H21A C21 H21C 109.5
H21B C21 H21C 109.5
S7 C22 H22A 109.5
S7 C22 H22B 109.4
S7 C22 H22C 109.5
H22A C22 H22B 109.5
H22A C22 H22C 109.5
H22B C22 H22C 109.5
O9 S8 C23 106.5(8)
O9 S8 C24 107.2(8)
C23 S8 C24 97.4(8)
S8 C23 H23A 109.5
S8 C23 H23B 109.5
S8 C23 H23C 109.4
H23A C23 H23B 109.5
H23A C23 H23C 109.5
H23B C23 H23C 109.5
S8 C24 H24A 109.4
S8 C24 H24B 109.5
S8 C24 H24C 109.5
H24A C24 H24B 109.5
H24A C24 H24C 109.5
H24B C24 H24C 109.5
O8 S9 C25 108.1(8)
O8 S9 C26 106.3(9)
C25 S9 C26 97.8(9)
S9 C25 H25A 109.5
S9 C25 H25B 109.5
S9 C25 H25C 109.4
H25A C25 H25B 109.5
H25A C25 H25C 109.5
H25B C25 H25C 109.5
S9 C26 H26A 109.5
S9 C26 H26B 109.4
S9 C26 H26C 109.6
H26A C26 H26B 109.5
H26A C26 H26C 109.5
H26B C26 H26C 109.5
O10 S10 C27 104.8(8)
O10 S10 C28 106.2(8)
C27 S10 C28 98.8(9)
S10 C27 H27A 109.4
S10 C27 H27B 109.4
S10 C27 H27C 109.6
H27A C27 H27B 109.5
H27A C27 H27C 109.5
H27B C27 H27C 109.5
S10 C28 H28A 109.4
S10 C28 H28B 109.5
S10 C28 H28C 109.6
H28A C28 H28B 109.5
H28A C28 H28C 109.5
H28B C28 H28C 109.5
O11 S11 C29 106.9(9)
O11 S11 C2A 105.8(11)
C29 S11 C2A 94.3(12)
S11 C29 H29A 109.7
S11 C29 H29B 109.4
S11 C29 H29C 109.3
H29A C29 H29B 109.5
H29A C29 H29C 109.5
H29B C29 H29C 109.5
S11 C2A H2AA 109.6
S11 C2A H2AB 110.0
S11 C2A H2AC 108.8
H2AA C2A H2AB 109.5
H2AA C2A H2AC 109.5
H2AB C2A H2AC 109.5
O12 S12 C2C 93.3(17)
O12 S12 C1AA 108.6(19)
C2C S12 C1AA 92.0(15)
S12 C2C H2CA 108.7
S12 C2C H2CB 110.5
S12 C2C H2CC 109.2
H2CA C2C H2CB 109.5
H2CA C2C H2CC 109.5
H2CB C2C H2CC 109.5
S12 C1AA H1AA 108.5
S12 C1AA H1AB 110.6
S12 C1AA H1AC 109.3
H1AA C1AA H1AB 109.5
H1AA C1AA H1AC 109.5
H1AB C1AA H1AC 109.5
O5A S5A C9A 106(2)
O5A S5A C10A 105(2)
C9A S5A C10A 97.6(18)
S5A C9A H9AA 109.0
S5A C9A H9AB 110.7
S5A C9A H9AC 108.7
H9AA C9A H9AB 109.5
H9AA C9A H9AC 109.5
H9AB C9A H9AC 109.5
S5A C10A H10A 109.1
S5A C10A H10B 108.7
S5A C10A H10C 110.6
H10A C10A H10B 109.5
H10A C10A H10C 109.5
H10B C10A H10C 109.5
O12A S12A C2CA 105(2)
O12A S12A C2E 94.1(18)
C2CA S12A C2E 102.5(17)
S12A C2CA H2CD 108.9
S12A C2CA H2CE 109.5
S12A C2CA H2CF 110.0
H2CD C2CA H2CE 109.5
H2CD C2CA H2CF 109.5
H2CE C2CA H2CF 109.5
S12A C2E H2EA 108.5
S12A C2E H2EB 109.4
S12A C2E H2EC 108.1
H2EA C2E H2EB 111.1
H2EA C2E H2EC 108.8
H2EB C2E H2EC 111.0
O2A S2A C3A 106(2)
O2A S2A C4A 107(2)
C3A S2A C4A 98.2(19)
S2A C3A H3AA 111.1
S2A C3A H3AB 107.3
S2A C3A H3AC 109.9
H3AA C3A H3AB 109.5
H3AA C3A H3AC 109.4
H3AB C3A H3AC 109.5
S2A C4A H4AA 105.9
S2A C4A H4AB 114.8
S2A C4A H4AC 107.5
H4AA C4A H4AB 109.5
H4AA C4A H4AC 109.5
H4AB C4A H4AC 109.4
O4A S4A C7A 106(2)
O4A S4A C8A 105(2)
C7A S4A C8A 96.8(19)
S4A C7A H7AA 109.2
S4A C7A H7AB 110.5
S4A C7A H7AC 108.6
H7AA C7A H7AB 109.4
H7AA C7A H7AC 109.5
H7AB C7A H7AC 109.5
S4A C8A H8AA 108.7
S4A C8A H8AB 109.8
S4A C8A H8AC 109.8
H8AA C8A H8AB 109.5
H8AA C8A H8AC 109.5
H8AB C8A H8AC 109.5
O3A S3A C5A 104(2)
O3A S3A C6A 105(2)
C5A S3A C6A 96.7(18)
S3A C5A H5AA 109.6
S3A C5A H5AB 109.0
S3A C5A H5AC 109.9
H5AA C5A H5AB 109.5
H5AA C5A H5AC 109.5
H5AB C5A H5AC 109.5
S3A C6A H6AA 109.3
S3A C6A H6AB 108.3
S3A C6A H6AC 109.3
H6AA C6A H6AB 109.0
H6AA C6A H6AC 112.3
H6AB C6A H6AC 108.6

loop_
_geom_bond_atom_site_label_1
_geom_bond_atom_site_label_2
_geom_bond_distance
Co1D N1D 1.958(12)
Co1D N2D 1.996(13)
Co1D N3D 1.977(12)
Co1D N4D 1.963(12)
Co1D N5D 1.952(13)
Co1D N6D 1.977(12)
N1D H1DA 0.9100
N1D H1DB 0.9100
N1D C1D 1.504(19)
N2D H2DA 0.9100
N2D H2DB 0.9100
N2D C8D 1.494(19)
N3D H3DA 0.9100
N3D H3DB 0.9100
N3D C15D 1.490(18)
N4D H4DA 0.9100
N4D H4DB 0.9100
N4D C22D 1.49(2)
N5D H5DA 0.9100
N5D H5DB 0.9100
N5D C36D 1.487(19)
N6D H6DA 0.9100
N6D H6DB 0.9100
N6D C29D 1.501(18)
C1D H1D 1.0000
C1D C2D 1.49(2)
C1D C8D 1.50(2)
C11D H11D 0.9500
C11D C12D 1.36(3)
C11D C10D 1.39(2)
C21D H21D 0.9500
C21D C16D 1.40(3)
C21D C20D 1.37(3)
C2D C3D 1.40(2)
C2D C7D 1.39(2)
C12D H12D 0.9500
C12D C13D 1.35(3)
C3D H3D 0.9500
C3D C4D 1.39(2)
C13D H13D 0.9500
C13D C14D 1.38(2)
C4D H4D 0.9500
C4D C5D 1.39(2)
C14D H14D 0.9500
C14D C9D 1.42(2)
C5D H5D 0.9500
C5D C6D 1.36(3)
C15D H15D 1.0000
C15D C16D 1.50(2)
C15D C22D 1.52(2)
C6D H6D 0.9500
C6D C7D 1.37(2)
C16D C17D 1.35(3)
C7D H7D 0.9500
C17D H17D 0.9500
C17D C18D 1.43(3)
C8D H8D 1.0000
C8D C9D 1.53(2)
C18D H18D 0.9500
C18D C19D 1.31(3)
C9D C10D 1.34(2)
C19D H19D 0.9500
C19D C20D 1.38(3)
C10D H10D 0.9500
C20D H20D 0.9500
C22D H22D 1.0000
C22D C23D 1.49(2)
C23D C24D 1.37(3)
C23D C28D 1.36(3)
C24D H24D 0.9500
C24D C25D 1.39(2)
C25D H25D 0.9500
C25D C26D 1.36(3)
C26D H26D 0.9500
C26D C27D 1.30(3)
C27D H27D 0.9500
C27D C28D 1.43(3)
C28D H28D 0.9500
C29D H29D 1.0000
C29D C30D 1.52(2)
C29D C36D 1.52(2)
C30D C31D 1.39(2)
C30D C35D 1.37(2)
C31D H31D 0.9500
C31D C32D 1.34(2)
C32D H32D 0.9500
C32D C33D 1.41(2)
C33D H33D 0.9500
C33D C34D 1.38(2)
C34D H34D 0.9500
C34D C35D 1.37(2)
C35D H35D 0.9500
C36D H36D 1.0000
C36D C37D 1.49(2)
C37D C38D 1.40(2)
C37D C42D 1.41(2)
C38D H38D 0.9500
C38D C39D 1.38(2)
C39D H39D 0.9500
C39D C40D 1.37(3)
C40D H40D 0.9500
C40D C41D 1.41(3)
C41D H41D 0.9500
C41D C42D 1.40(2)
C42D H42D 0.9500
Co1 N1B 1.973(13)
Co1 N2B 1.986(13)
Co1 N3B 1.951(12)
Co1 N4B 1.944(12)
Co1 N5B 1.949(12)
Co1 N6B 1.971(12)
N1B H1BA 0.9100
N1B H1BB 0.9100
N1B C1B 1.516(19)
N2B H2BA 0.9100
N2B H2BB 0.9100
N2B C8B 1.49(2)
N3B H3BA 0.9100
N3B H3BB 0.9100
N3B C6 1.509(19)
N4B H4BA 0.9100
N4B H4BB 0.9100
N4B C13 1.49(2)
N5B H5BA 0.9100
N5B H5BB 0.9100
N5B C1I 1.484(19)
N6B H6BA 0.9100
N6B H6BB 0.9100
N6B C1A 1.493(18)
C1B H1B 1.0000
C1B C2B 1.53(2)
C1B C8B 1.52(2)
C2B C3B 1.38(2)
C2B C7B 1.39(2)
C3B H3B 0.9500
C3B C4B 1.35(2)
C4B H4B 0.9500
C4B C5B 1.38(3)
C5B H5B 0.9500
C5B C6B 1.38(3)
C6B H6B 0.9500
C6B C7B 1.38(2)
C7B H7B 0.9500
C8B H8B 1.0000
C8B C9B 1.51(2)
C9B C1 1.38(2)
C9B C5 1.38(2)
C1 H1 0.9500
C1 C2 1.40(3)
C2 H2 0.9500
C2 C3 1.34(3)
C3 H3 0.9500
C3 C4 1.31(3)
C4 H4 0.9500
C4 C5 1.38(3)
C5 H5 0.9500
C6 H6 1.0000
C6 C7 1.52(2)
C6 C13 1.51(2)
C7 C8 1.39(3)
C7 C12 1.38(3)
C8 H8 0.9500
C8 C9 1.35(2)
C9 H9 0.9500
C9 C10 1.33(3)
C10 H10 0.9500
C10 C11 1.36(3)
C11 H11 0.9500
C11 C12 1.37(3)
C12 H12 0.9500
C13 H13 1.0000
C13 C14 1.49(2)
C14 C15 1.40(3)
C14 C19 1.38(2)
C15 H15 0.9500
C15 C16 1.39(2)
C16 H16 0.9500
C16 C17 1.34(3)
C17 H17 0.9500
C17 C18 1.38(3)
C18 H18 0.9500
C18 C19 1.39(2)
C19 H19 0.9500
C1A H1A 1.0000
C1A C1C 1.52(2)
C1A C1I 1.54(2)
C1C C0AA 1.39(2)
C1C C1H 1.41(2)
C0AA H0AA 0.9500
C0AA C1E 1.40(2)
C1E H1E 0.9500
C1E C1F 1.35(2)
C1F H1F 0.9500
C1F C1G 1.38(2)
C1G H1G 0.9500
C1G C1H 1.34(2)
C1H H1H 0.9500
C1I H1I 1.0000
C1I C1J 1.51(2)
C1J C1K 1.41(2)
C1J C1O 1.37(2)
C1K H1K 0.9500
C1K C1L 1.39(2)
C1L H1L 0.9500
C1L C1M 1.39(3)
C1M H1M 0.9500
C1M C1N 1.37(3)
C1N H1N 0.9500
C1N C1O 1.37(2)
C1O H1O 0.9500
S1 O1 1.498(6)
S1 C1P 1.742(8)
S1 C1Q 1.783(8)
C1P H1PA 0.9801
C1P H1PB 0.9800
C1P H1PC 0.9799
C1Q H1QA 0.9801
C1Q H1QB 0.9798
C1Q H1QC 0.9801
S2 O2 1.497(7)
S2 C1R 1.743(8)
S2 C1S 1.784(8)
C1R H1RA 0.9800
C1R H1RB 0.9800
C1R H1RC 0.9801
C1S H1SA 0.9799
C1S H1SB 0.9799
C1S H1SC 0.9800
S3 O3 1.496(6)
S3 C1T 1.743(8)
S3 C1U 1.784(8)
C1T H1TA 0.9800
C1T H1TB 0.9801
C1T H1TC 0.9802
C1U H1UA 0.9800
C1U H1UB 0.9800
C1U H1UC 0.9800
S4 O4 1.495(7)
S4 C1V 1.744(8)
S4 C1W 1.784(8)
C1V H1VA 0.9802
C1V H1VB 0.9799
C1V H1VC 0.9797
C1W H1WA 0.9800
C1W H1WB 0.9802
C1W H1WC 0.9799
S5 O5 1.496(7)
S5 C1X 1.744(8)
S5 C1Y 1.784(8)
C1X H1XA 0.9800
C1X H1XB 0.9800
C1X H1XC 0.9801
C1Y H1YA 0.9802
C1Y H1YB 0.9799
C1Y H1YC 0.9801
S6 O6 1.496(6)
S6 C1Z 1.744(8)
S6 C20 1.784(8)
C1Z H1ZA 0.9799
C1Z H1ZB 0.9799
C1Z H1ZC 0.9800
C20 H20A 0.9799
C20 H20B 0.9801
C20 H20C 0.9802
S7 O7 1.497(6)
S7 C21 1.743(8)
S7 C22 1.784(8)
C21 H21A 0.9797
C21 H21B 0.9803
C21 H21C 0.9799
C22 H22A 0.9799
C22 H22B 0.9802
C22 H22C 0.9801
S8 O9 1.496(6)
S8 C23 1.743(8)
S8 C24 1.785(8)
C23 H23A 0.9803
C23 H23B 0.9798
C23 H23C 0.9797
C24 H24A 0.9799
C24 H24B 0.9799
C24 H24C 0.9801
S9 O8 1.497(6)
S9 C25 1.743(8)
S9 C26 1.782(8)
C25 H25A 0.9800
C25 H25B 0.9800
C25 H25C 0.9799
C26 H26A 0.9799
C26 H26B 0.9800
C26 H26C 0.9799
S10 O10 1.497(6)
S10 C27 1.744(8)
S10 C28 1.784(8)
C27 H27A 0.9800
C27 H27B 0.9798
C27 H27C 0.9801
C28 H28A 0.9800
C28 H28B 0.9801
C28 H28C 0.9800
S11 O11 1.495(6)
S11 C29 1.740(8)
S11 C2A 1.785(8)
C29 H29A 0.9800
C29 H29B 0.9801
C29 H29C 0.9800
C2A H2AA 0.9800
C2A H2AB 0.9801
C2A H2AC 0.9800
S12 O12 1.495(7)
S12 C2C 1.731(8)
S12 C1AA 1.784(8)
C2C H2CA 0.9801
C2C H2CB 0.9800
C2C H2CC 0.9799
C1AA H1AA 0.9799
C1AA H1AB 0.9800
C1AA H1AC 0.9800
S5A O5A 1.496(7)
S5A C9A 1.742(8)
S5A C10A 1.785(8)
C9A H9AA 0.9800
C9A H9AB 0.9799
C9A H9AC 0.9800
C10A H10A 0.9802
C10A H10B 0.9798
C10A H10C 0.9801
S12A O12A 1.496(7)
S12A C2CA 1.742(8)
S12A C2E 1.787(8)
C2CA H2CD 0.9800
C2CA H2CE 0.9800
C2CA H2CF 0.9798
C2E H2EA 0.9836
C2E H2EB 0.9571
C2E H2EC 0.9848
S2A O2A 1.496(7)
S2A C3A 1.742(8)
S2A C4A 1.785(8)
C3A H3AA 0.9800
C3A H3AB 0.9801
C3A H3AC 0.9800
C4A H4AA 0.9798
C4A H4AB 0.9802
C4A H4AC 0.9800
S4A O4A 1.496(7)
S4A C7A 1.742(8)
S4A C8A 1.785(8)
C7A H7AA 0.9802
C7A H7AB 0.9802
C7A H7AC 0.9800
C8A H8AA 0.9800
C8A H8AB 0.9801
C8A H8AC 0.9800
S3A O3A 1.496(7)
S3A C5A 1.743(8)
S3A C6A 1.785(8)
C5A H5AA 0.9802
C5A H5AB 0.9800
C5A H5AC 0.9801
C6A H6AA 0.9606
C6A H6AB 1.0049
C6A H6AC 0.9657

loop_
_geom_hbond_atom_site_label_D
_geom_hbond_atom_site_label_H
_geom_hbond_atom_site_label_A
_geom_hbond_distance_DH
_geom_hbond_distance_HA
_geom_hbond_distance_DA
_geom_hbond_angle_DHA
_geom_hbond_site_symmetry_A
_geom_hbond_publ_flag
N3D H3DA I1 0.91 2.79 3.681(13) 165.1 . yes
N3D H3DB O5 0.91 2.09 2.87(3) 144.0 . yes
N4D H4DA I3 0.91 2.73 3.613(13) 165.5 . yes
N4D H4DB O3 0.91 2.29 3.01(2) 135.6 . yes
N4D H4DB S3A 0.91 2.95 3.53(2) 123.5 . yes
N4D H4DB O3A 0.91 2.08 2.85(8) 141.8 . yes
N5D H5DA I1 0.91 2.77 3.665(12) 167.2 . yes
N5D H5DB O4 0.91 1.98 2.87(2) 167.0 . yes
N5D H5DB O4A 0.91 1.88 2.74(6) 157.0 . yes
N2B H2BA I2 0.91 2.78 3.654(13) 160.5 2_756 yes
N2B H2BB O8 0.91 2.22 2.969(16) 139.3 . yes
N4B H4BA I2 0.91 2.61 3.506(13) 168.6 2_756 yes
N4B H4BB O9 0.91 2.26 3.011(16) 140.1 1_554 yes
N5B H5BA I5 0.91 2.69 3.584(12) 166.5 1_545 yes
N5B H5BB O12 0.91 2.01 2.86(3) 154.0 1_545 yes
N5B H5BB O12A 0.91 1.91 2.79(3) 161.0 1_545 yes
N6B H6BA I2 0.91 2.80 3.672(13) 161.4 2_756 yes
N6B H6BB O10 0.91 2.14 2.965(15) 150.2 2_756 yes

loop_
_geom_torsion_atom_site_label_1
_geom_torsion_atom_site_label_2
_geom_torsion_atom_site_label_3
_geom_torsion_atom_site_label_4
_geom_torsion
Co1D N1D C1D C2D -170.4(10)
Co1D N1D C1D C8D -43.7(13)
Co1D N2D C8D C1D -34.2(14)
Co1D N2D C8D C9D -159.2(11)
Co1D N3D C15D C16D -168.5(12)
Co1D N3D C15D C22D -38.4(15)
Co1D N4D C22D C15D -40.0(14)
Co1D N4D C22D C23D -165.5(12)
Co1D N5D C36D C29D -46.0(12)
Co1D N5D C36D C37D -176.1(9)
Co1D N6D C29D C30D -168.4(10)
Co1D N6D C29D C36D -39.7(13)
N1D C1D C2D C3D 73.2(19)
N1D C1D C2D C7D -99.9(17)
N1D C1D C8D N2D 50.0(15)
N1D C1D C8D C9D 175.5(12)
N2D C8D C9D C14D 69.8(19)
N2D C8D C9D C10D -114.7(17)
N3D C15D C16D C21D 88.4(19)
N3D C15D C16D C17D -88(2)
N3D C15D C22D N4D 49.8(16)
N3D C15D C22D C23D 175.5(14)
N4D C22D C23D C24D -105.5(19)
N4D C22D C23D C28D 71(2)
N5D C36D C37D C38D 94.6(18)
N5D C36D C37D C42D -84.7(17)
N6D C29D C30D C31D -111.9(16)
N6D C29D C30D C35D 68.4(19)
N6D C29D C36D N5D 54.7(14)
N6D C29D C36D C37D 179.4(12)
C1D C2D C3D C4D -175.7(15)
C1D C2D C7D C6D 174.1(15)
C1D C8D C9D C14D -52.3(19)
C1D C8D C9D C10D 123.2(17)
C11D C12D C13D C14D 4(3)
C21D C16D C17D C18D -1(3)
C2D C1D C8D N2D 174.1(13)
C2D C1D C8D C9D -60.5(18)
C2D C3D C4D C5D 2(2)
C12D C11D C10D C9D 3(3)
C12D C13D C14D C9D -3(3)
C3D C2D C7D C6D 1(2)
C3D C4D C5D C6D 0(2)
C13D C14D C9D C8D 177.5(15)
C13D C14D C9D C10D 2(2)
C4D C5D C6D C7D -2(2)
C14D C9D C10D C11D -2(2)
C5D C6D C7D C2D 1(3)
C15D C16D C17D C18D 175.4(16)
C15D C22D C23D C24D 134.1(18)
C15D C22D C23D C28D -49(2)
C16D C21D C20D C19D -1(3)
C16D C15D C22D N4D 175.3(13)
C16D C15D C22D C23D -59(2)
C16D C17D C18D C19D 1(3)
C7D C2D C3D C4D -2(2)
C17D C18D C19D C20D -1(3)
C8D C1D C2D C3D -48(2)
C8D C1D C2D C7D 138.7(15)
C8D C9D C10D C11D -177.3(15)
C18D C19D C20D C21D 0(3)
C10D C11D C12D C13D -4(3)
C20D C21D C16D C15D -175.5(16)
C20D C21D C16D C17D 1(3)
C22D C15D C16D C21D -36(2)
C22D C15D C16D C17D 147.8(17)
C22D C23D C24D C25D 178.1(17)
C22D C23D C28D C27D -178.2(19)
C23D C24D C25D C26D -2(3)
C24D C23D C28D C27D -2(3)
C24D C25D C26D C27D 2(3)
C25D C26D C27D C28D -3(4)
C26D C27D C28D C23D 2(4)
C28D C23D C24D C25D 1(3)
C29D C30D C31D C32D -178.5(14)
C29D C30D C35D C34D -178.5(15)
C29D C36D C37D C38D -27(2)
C29D C36D C37D C42D 154.1(15)
C30D C29D C36D N5D -179.0(12)
C30D C29D C36D C37D -54.3(18)
C30D C31D C32D C33D -2(3)
C31D C30D C35D C34D 2(2)
C31D C32D C33D C34D 0(3)
C32D C33D C34D C35D 3(3)
C33D C34D C35D C30D -4(3)
C35D C30D C31D C32D 1(2)
C36D C29D C30D C31D 125.4(15)
C36D C29D C30D C35D -54(2)
C36D C37D C38D C39D -176.8(16)
C36D C37D C42D C41D 176.1(16)
C37D C38D C39D C40D -2(3)
C38D C37D C42D C41D -3(3)
C38D C39D C40D C41D 2(3)
C39D C40D C41D C42D -2(3)
C40D C41D C42D C37D 3(3)
C42D C37D C38D C39D 3(3)
Co1 N1B C1B C2B -162.4(10)
Co1 N1B C1B C8B -35.1(14)
Co1 N2B C8B C1B -39.9(14)
Co1 N2B C8B C9B -168.8(11)
Co1 N3B C6 C7 -163.9(12)
Co1 N3B C6 C13 -39.7(14)
Co1 N4B C13 C6 -44.2(13)
Co1 N4B C13 C14 -169.9(11)
Co1 N5B C1I C1A -41.5(13)
Co1 N5B C1I C1J -171.4(10)
Co1 N6B C1A C1C -164.4(10)
Co1 N6B C1A C1I -39.5(13)
N1B C1B C2B C3B 85.4(18)
N1B C1B C2B C7B -85.8(16)
N1B C1B C8B N2B 48.2(15)
N1B C1B C8B C9B 176.8(13)
N2B C8B C9B C1 -108.0(18)
N2B C8B C9B C5 68(2)
N3B C6 C7 C8 -101.3(18)
N3B C6 C7 C12 80(2)
N3B C6 C13 N4B 52.8(15)
N3B C6 C13 C14 173.6(13)
N4B C13 C14 C15 -97.2(18)
N4B C13 C14 C19 76(2)
N5B C1I C1J C1K 84.8(17)
N5B C1I C1J C1O -88.7(18)
N6B C1A C1C C0AA -116.2(16)
N6B C1A C1C C1H 58.4(19)
N6B C1A C1I N5B 52.1(14)
N6B C1A C1I C1J 178.1(13)
C1B C2B C3B C4B -176.5(16)
C1B C2B C7B C6B 175.5(16)
C1B C8B C9B C1 126.6(17)
C1B C8B C9B C5 -57(2)
C2B C1B C8B N2B 172.5(12)
C2B C1B C8B C9B -58.9(19)
C2B C3B C4B C5B 3(3)
C3B C2B C7B C6B 4(3)
C3B C4B C5B C6B 2(3)
C4B C5B C6B C7B -3(3)
C5B C6B C7B C2B 0(3)
C7B C2B C3B C4B -6(3)
C8B C1B C2B C3B -36(2)
C8B C1B C2B C7B 152.4(15)
C8B C9B C1 C2 179.2(16)
C8B C9B C5 C4 -178.6(15)
C9B C1 C2 C3 -1(3)
C1 C9B C5 C4 -2(3)
C1 C2 C3 C4 -1(3)
C2 C3 C4 C5 2(3)
C3 C4 C5 C9B 0(3)
C5 C9B C1 C2 3(3)
C6 C7 C8 C9 -179.3(17)
C6 C7 C12 C11 179.9(17)
C6 C13 C14 C15 144.0(16)
C6 C13 C14 C19 -43(2)
C7 C6 C13 N4B 174.2(13)
C7 C6 C13 C14 -65.0(19)
C7 C8 C9 C10 1(3)
C8 C7 C12 C11 1(3)
C8 C9 C10 C11 -3(3)
C9 C10 C11 C12 3(3)
C10 C11 C12 C7 -3(3)
C12 C7 C8 C9 -1(3)
C13 C6 C7 C8 140.8(16)
C13 C6 C7 C12 -38(2)
C13 C14 C15 C16 174.1(16)
C13 C14 C19 C18 -173.3(17)
C14 C15 C16 C17 -1(3)
C15 C14 C19 C18 0(3)
C15 C16 C17 C18 0(3)
C16 C17 C18 C19 0(3)
C17 C18 C19 C14 0(3)
C19 C14 C15 C16 1(3)
C1A C1C C0AA C1E 175.2(14)
C1A C1C C1H C1G -175.5(15)
C1A C1I C1J C1K -39(2)
C1A C1I C1J C1O 147.7(16)
C1C C1A C1I N5B 176.1(12)
C1C C1A C1I C1J -57.9(18)
C1C C0AA C1E C1F -3(3)
C0AA C1C C1H C1G -1(2)
C0AA C1E C1F C1G 5(3)
C1E C1F C1G C1H -6(3)
C1F C1G C1H C1C 3(3)
C1H C1C C0AA C1E 1(2)
C1I C1A C1C C0AA 124.3(16)
C1I C1A C1C C1H -61(2)
C1I C1J C1K C1L -174.5(15)
C1I C1J C1O C1N 174.4(17)
C1J C1K C1L C1M 1(3)
C1K C1J C1O C1N 1(3)
C1K C1L C1M C1N -1(3)
C1L C1M C1N C1O 1(3)
C1M C1N C1O C1J -1(3)
C1O C1J C1K C1L -1(2)

loop_
_twin_individual_id
_twin_individual_mass_fraction_refined
1 0.93(3)
2 0.07(3)
